data_4088062
loop_
_publ_author_name
'Wagner, Michael'
'Zobel, Bernhard'
'Dietz, Christina'
'Schollmeyer, Dieter'
'Jurkschat, Klaus'

_publ_section_title
;
 Cyclic Dinuclear Organotin Cations Stabilized by Bulky Substituents
;
_journal_issue 23
_journal_name_full Organometallics
_journal_page_first 5602
_journal_paper_doi 10.1021/acs.organomet.5b00829
_journal_volume 34
_journal_year 2015
_chemical_formula_moiety 'C31 H82 Cl Si8 Sn2, C32 H12 B F24'
_chemical_formula_sum 'C63 H94 B Cl F24 Si8 Sn2'
_chemical_formula_weight 1815.74
_chemical_melting_point 441
_chemical_name_systematic
;         
'[1,1,3,3-bistrimethylsilylmethyl,4,4-dimethyl]-2-chlora-1,3-
distannetanium tetrakis[3,5-bis(trifluoromethyl)phenyl]borate'
;
_space_group_crystal_system triclinic
_space_group_IT_number 2
_space_group_name_Hall '-P 1'
_space_group_name_H-M_alt 'P -1'
_atom_sites_solution_hydrogens geom
_audit_creation_method SHELXL-2014/7
_cell_angle_alpha 95.528(2)
_cell_angle_beta 100.315(3)
_cell_angle_gamma 110.312(3)
_cell_formula_units_Z 4
_cell_length_a 18.0884(5)
_cell_length_b 19.9197(6)
_cell_length_c 25.3597(8)
_cell_measurement_reflns_used 22325
_cell_measurement_temperature 173(2)
_cell_measurement_theta_max 28.2790
_cell_measurement_theta_min 2.5310
_cell_volume 8305.5(5)
_computing_cell_refinement 'CrysAlisPro, Agilent Technologies, Version 1.171.36.28'
_computing_data_collection 'CrysAlisPro, Agilent Technologies, Version 1.171.36.28'
_computing_data_reduction 'CrysAlisPro, Agilent Technologies, Version 1.171.36.28'
_computing_molecular_graphics 'SHELXP-97 (Sheldrick, 1997)'
_computing_publication_material 'enCIFer Version 1.5'
_computing_structure_refinement 'SHELXL-2014/7 (Sheldrick, 2014)'
_computing_structure_solution 'SHELXL-2014/7 (Sheldrick, 2014)'
_diffrn_ambient_temperature 173(2)
_diffrn_measured_fraction_theta_full 0.999
_diffrn_measured_fraction_theta_max 0.999
_diffrn_measurement_device_type 'XcaliburS, Sapphire3'
_diffrn_measurement_method '\w und \y scan'
_diffrn_radiation_type MoK\a
_diffrn_radiation_wavelength 0.71073
_diffrn_reflns_av_R_equivalents 0.0528
_diffrn_reflns_av_unetI/netI 0.0550
_diffrn_reflns_Laue_measured_fraction_full 0.999
_diffrn_reflns_Laue_measured_fraction_max 0.999
_diffrn_reflns_limit_h_max 21
_diffrn_reflns_limit_h_min -21
_diffrn_reflns_limit_k_max 24
_diffrn_reflns_limit_k_min -24
_diffrn_reflns_limit_l_max 30
_diffrn_reflns_limit_l_min -30
_diffrn_reflns_number 113070
_diffrn_reflns_point_group_measured_fraction_full 0.999
_diffrn_reflns_point_group_measured_fraction_max 0.999
_diffrn_reflns_theta_full 25.242
_diffrn_reflns_theta_max 25.499
_diffrn_reflns_theta_min 2.185
_diffrn_source 'Enhance (Mo) X-ray Source'
_exptl_absorpt_coefficient_mu 0.838
_exptl_absorpt_correction_T_max 1.00000
_exptl_absorpt_correction_T_min 0.92877
_exptl_absorpt_correction_type multi-scan
_exptl_absorpt_process_details
;
CrysAlisPro, Agilent Technologies,
Version 1.171.37.34 (release 22-05-2014 CrysAlis171 .NET)
(compiled May 22 2014,16:03:01)
Empirical absorption correction using spherical harmonics,
 implemented in SCALE3 ABSPACK scaling algorithm.
;
_exptl_crystal_colour colourless
_exptl_crystal_density_diffrn 1.452
_exptl_crystal_description column
_exptl_crystal_F_000 3688
_exptl_crystal_size_max 0.43
_exptl_crystal_size_mid 0.18
_exptl_crystal_size_min 0.13
_refine_diff_density_max 3.307
_refine_diff_density_min -1.457
_refine_diff_density_rms 0.123
_refine_ls_extinction_method none
_refine_ls_goodness_of_fit_ref 1.065
_refine_ls_hydrogen_treatment constr
_refine_ls_matrix_type full
_refine_ls_number_parameters 1949
_refine_ls_number_reflns 30901
_refine_ls_number_restraints 180
_refine_ls_restrained_S_all 1.092
_refine_ls_R_factor_all 0.0814
_refine_ls_R_factor_gt 0.0566
_refine_ls_shift/su_max 0.007
_refine_ls_shift/su_mean 0.000
_refine_ls_structure_factor_coef Fsqd
_refine_ls_weighting_details 'w=1/[\s^2^(Fo^2^)+(0.1000P)^2^] where P=(Fo^2^+2Fc^2^)/3'
_refine_ls_weighting_scheme calc
_refine_ls_wR_factor_gt 0.1500
_refine_ls_wR_factor_ref 0.1635
_reflns_Friedel_coverage 0.000
_reflns_number_gt 23326
_reflns_number_total 30901
_reflns_threshold_expression 'I > 2\s(I)'
_cod_data_source_file om5b00829_si_002.cif
_cod_data_source_block compound2_3189
_cod_database_code 4088062
_shelx_shelxl_version_number 2014/7
_shelx_space_group_comment
;
The symmetry employed for this shelxl refinement is uniquely defined
by the following loop, which should always be used as a source of
symmetry information in preference to the above space-group names.
They are only intended as comments.
;

loop_
_space_group_symop_operation_xyz
'x, y, z'
'-x, -y, -z'

loop_
_atom_site_label
_atom_site_type_symbol
_atom_site_fract_x
_atom_site_fract_y
_atom_site_fract_z
_atom_site_U_iso_or_equiv
_atom_site_adp_type
_atom_site_occupancy
_atom_site_site_symmetry_order
_atom_site_calc_flag
_atom_site_refinement_flags_posn
_atom_site_refinement_flags_adp
_atom_site_refinement_flags_occupancy
_atom_site_disorder_assembly
_atom_site_disorder_group
Sn1 Sn 0.98471(2) 0.63200(2) 0.84964(2) 0.02101(9) Uani 1 1 d . . . . .
Sn2 Sn 0.77785(2) 0.53398(2) 0.82651(2) 0.02161(9) Uani 1 1 d . . . . .
Sn3 Sn 0.72006(2) 0.94043(2) 0.65537(2) 0.02679(9) Uani 1 1 d . . . . .
Sn4 Sn 0.51660(2) 0.87328(2) 0.64839(2) 0.03053(10) Uani 1 1 d . . . . .
Cl1 Cl 0.89497(7) 0.55308(7) 0.90559(4) 0.0304(3) Uani 1 1 d . . . . .
Cl2 Cl 0.60643(8) 0.97572(7) 0.60711(5) 0.0367(3) Uani 1 1 d . . . . .
C1 C 0.8747(3) 0.5832(3) 0.78290(18) 0.0245(10) Uani 1 1 d . . . . .
C2 C 0.8871(3) 0.5204(3) 0.75034(19) 0.0329(12) Uani 1 1 d . . . . .
H2A H 0.9284 0.5397 0.7308 0.049 Uiso 1 1 calc R U . . .
H2B H 0.8374 0.4906 0.7251 0.049 Uiso 1 1 calc R U . . .
H2C H 0.9034 0.4916 0.7748 0.049 Uiso 1 1 calc R U . . .
C3 C 0.8560(3) 0.6319(3) 0.74380(19) 0.0324(12) Uani 1 1 d . . . . .
H3A H 0.8473 0.6711 0.7635 0.049 Uiso 1 1 calc R U . . .
H3B H 0.8082 0.6040 0.7162 0.049 Uiso 1 1 calc R U . . .
H3C H 0.9008 0.6513 0.7271 0.049 Uiso 1 1 calc R U . . .
C4 C 1.0782(3) 0.5887(3) 0.84798(18) 0.0255(10) Uani 1 1 d . . . . .
H4 H 1.1225 0.6241 0.8763 0.031 Uiso 1 1 calc R U . . .
C5 C 1.0223(3) 0.7371(3) 0.89969(19) 0.0297(11) Uani 1 1 d . . . . .
H5A H 0.9724 0.7364 0.9100 0.036 Uiso 1 1 calc R U . . .
C6 C 0.7264(3) 0.4180(3) 0.79982(19) 0.0275(10) Uani 1 1 d . . . . .
H6 H 0.7674 0.4101 0.7822 0.033 Uiso 1 1 calc R U . . .
C7 C 0.7044(3) 0.5861(3) 0.8586(2) 0.0317(11) Uani 1 1 d . . . . .
H7A H 0.6512 0.5467 0.8512 0.038 Uiso 1 1 calc R U . . .
C11 C 0.6328(3) 0.8977(3) 0.70611(19) 0.0362(12) Uani 1 1 d . . . . .
C12 C 0.6404(4) 0.8340(3) 0.7331(2) 0.0547(18) Uani 1 1 d . . . . .
H12A H 0.6363 0.7953 0.7057 0.082 Uiso 1 1 calc R U . . .
H12B H 0.5977 0.8171 0.7520 0.082 Uiso 1 1 calc R U . . .
H12C H 0.6918 0.8498 0.7584 0.082 Uiso 1 1 calc R U . . .
C13 C 0.6431(5) 0.9630(4) 0.7490(3) 0.086(3) Uani 1 1 d . . . . .
H13A H 0.6006 0.9489 0.7684 0.129 Uiso 1 1 calc R U . . .
H13B H 0.6403 1.0026 0.7311 0.129 Uiso 1 1 calc R U . . .
H13C H 0.6946 0.9778 0.7741 0.129 Uiso 1 1 calc R U . . .
C14 C 0.7290(3) 0.8613(3) 0.59391(18) 0.0269(10) Uani 1 1 d . . . . .
H14A H 0.6789 0.8189 0.5893 0.032 Uiso 1 1 calc R U . . .
C15 C 0.8241(3) 1.0401(3) 0.6831(2) 0.0360(12) Uani 1 1 d . . . . .
H15 H 0.8624 1.0316 0.6630 0.043 Uiso 1 1 calc R U . . .
C16 C 0.4765(3) 0.7908(3) 0.5772(2) 0.0388(13) Uani 1 1 d . . . . .
H16 H 0.5244 0.8063 0.5617 0.047 Uiso 1 1 calc R U . A 1
Si1 Si 1.07089(8) 0.50090(8) 0.87401(5) 0.0304(3) Uani 1 1 d . . . . .
Si2 Si 1.12313(8) 0.60367(9) 0.78579(6) 0.0346(3) Uani 1 1 d . . . . .
Si3 Si 1.09442(8) 0.75050(8) 0.96833(5) 0.0301(3) Uani 1 1 d . . . . .
Si4 Si 1.05124(9) 0.82025(8) 0.86474(7) 0.0403(4) Uani 1 1 d . . . . .
Si5 Si 0.71539(9) 0.35068(8) 0.84871(6) 0.0356(3) Uani 1 1 d . . . . .
Si6 Si 0.63553(8) 0.39097(8) 0.73953(6) 0.0348(3) Uani 1 1 d . . . . .
Si7 Si 0.72827(10) 0.61533(9) 0.93569(6) 0.0422(4) Uani 1 1 d . . . . .
Si8 Si 0.68417(9) 0.65483(8) 0.81716(7) 0.0386(4) Uani 1 1 d . . . . .
Si9 Si 0.81305(9) 0.82768(8) 0.62157(6) 0.0361(3) Uani 1 1 d . . . . .
Si10 Si 0.72971(9) 0.88295(9) 0.52267(6) 0.0389(4) Uani 1 1 d . . . . .
Si11 Si 0.88081(9) 1.05279(9) 0.75696(6) 0.0419(4) Uani 1 1 d . . . . .
Si12 Si 0.81631(9) 1.12626(8) 0.66060(7) 0.0445(4) Uani 1 1 d . . . . .
Si13 Si 0.4603(3) 0.6902(3) 0.57672(19) 0.0412(12) Uani 0.6 1 d D . P B 1
C63 C 0.5138(8) 0.6772(6) 0.6420(5) 0.074(4) Uani 0.6 1 d D U P B 1
H63A H 0.4928 0.6925 0.6711 0.110 Uiso 0.6 1 calc R U P B 1
H63B H 0.5058 0.6268 0.6405 0.110 Uiso 0.6 1 calc R U P B 1
H63C H 0.5706 0.7056 0.6481 0.110 Uiso 0.6 1 calc R U P B 1
C64 C 0.5049(9) 0.6593(7) 0.5232(6) 0.087(4) Uani 0.6 1 d D . P B 1
H64A H 0.4790 0.6650 0.4884 0.131 Uiso 0.6 1 calc R U P B 1
H64B H 0.5618 0.6878 0.5306 0.131 Uiso 0.6 1 calc R U P B 1
H64C H 0.4970 0.6090 0.5230 0.131 Uiso 0.6 1 calc R U P B 1
Si3' Si 0.4545(5) 0.6966(5) 0.5974(3) 0.0461(19) Uani 0.4 1 d D . P B 2
C63' C 0.4593(13) 0.6840(9) 0.6691(5) 0.076(6) Uani 0.4 1 d D . P B 2
H63D H 0.5104 0.7167 0.6914 0.114 Uiso 0.4 1 calc R U P B 2
H63E H 0.4162 0.6940 0.6813 0.114 Uiso 0.4 1 calc R U P B 2
H63F H 0.4536 0.6348 0.6719 0.114 Uiso 0.4 1 calc R U P B 2
C64' C 0.5362(11) 0.6707(10) 0.5762(10) 0.087(4) Uani 0.4 1 d D . P B 2
H64D H 0.5361 0.6763 0.5390 0.131 Uiso 0.4 1 calc R U P B 2
H64E H 0.5877 0.7014 0.5990 0.131 Uiso 0.4 1 calc R U P B 2
H64F H 0.5266 0.6209 0.5796 0.131 Uiso 0.4 1 calc R U P B 2
C65 C 0.3517(3) 0.6287(3) 0.5628(3) 0.0604(18) Uani 1 1 d D . . . .
H65A H 0.3233 0.6349 0.5290 0.091 Uiso 0.6 1 calc R U P B 1
H65B H 0.3479 0.5792 0.5605 0.091 Uiso 0.6 1 calc R U P B 1
H65C H 0.3281 0.6404 0.5917 0.091 Uiso 0.6 1 calc R U P B 1
H65D H 0.3421 0.6302 0.5245 0.091 Uiso 0.4 1 calc R U P B 2
H65E H 0.3489 0.5810 0.5684 0.091 Uiso 0.4 1 calc R U P B 2
H65F H 0.3115 0.6401 0.5777 0.091 Uiso 0.4 1 calc R U P B 2
Si14 Si 0.39889(9) 0.80331(9) 0.52074(6) 0.0408(4) Uani 1 1 d . . . . .
C17 C 0.4166(5) 0.8972(4) 0.6685(3) 0.0371(19) Uani 0.65 1 d D . P C 1
H17A H 0.3742 0.8739 0.6353 0.044 Uiso 0.65 1 calc R U P C 1
Si15 Si 0.3767(2) 0.83569(18) 0.71997(16) 0.0505(8) Uani 0.65 1 d D . P C 1
C69 C 0.3588(9) 0.7407(6) 0.6905(5) 0.108(4) Uani 0.65 1 d D U P C 1
H69A H 0.4091 0.7373 0.6863 0.162 Uiso 0.65 1 calc R U P C 1
H69B H 0.3363 0.7086 0.7144 0.162 Uiso 0.65 1 calc R U P C 1
H69C H 0.3216 0.7272 0.6556 0.162 Uiso 0.65 1 calc R U P C 1
C70 C 0.4464(17) 0.8555(12) 0.7882(7) 0.100(8) Uani 0.65 1 d D . P C 1
H70A H 0.4577 0.9043 0.8052 0.150 Uiso 0.65 1 calc R U P C 1
H70B H 0.4214 0.8220 0.8104 0.150 Uiso 0.65 1 calc R U P C 1
H70C H 0.4960 0.8505 0.7840 0.150 Uiso 0.65 1 calc R U P C 1
C71 C 0.2778(7) 0.8395(8) 0.7273(6) 0.103(5) Uani 0.65 1 d D . P C 1
H71A H 0.2854 0.8881 0.7425 0.155 Uiso 0.65 1 calc R U P C 1
H71B H 0.2410 0.8255 0.6923 0.155 Uiso 0.65 1 calc R U P C 1
H71C H 0.2558 0.8069 0.7510 0.155 Uiso 0.65 1 calc R U P C 1
C72 C 0.4281(9) 1.0292(7) 0.7505(5) 0.083(4) Uani 0.65 1 d . . P C 1
H72A H 0.4819 1.0383 0.7706 0.124 Uiso 0.65 1 calc R U P C 1
H72B H 0.4177 1.0733 0.7539 0.124 Uiso 0.65 1 calc R U P C 1
H72C H 0.3898 0.9931 0.7648 0.124 Uiso 0.65 1 calc R U P C 1
C17' C 0.4623(8) 0.9305(9) 0.6994(6) 0.046(4) Uani 0.35 1 d D . P C 2
H17B H 0.5076 0.9594 0.7299 0.056 Uiso 0.35 1 calc R U P C 2
Si5' Si 0.3882(5) 0.8663(4) 0.7328(3) 0.0505(8) Uani 0.35 1 d D . P C 2
C69' C 0.3088(14) 0.7885(12) 0.6813(8) 0.108(4) Uani 0.35 1 d D . P C 2
H69D H 0.3346 0.7662 0.6592 0.162 Uiso 0.35 1 calc R U P C 2
H69E H 0.2773 0.7533 0.6999 0.162 Uiso 0.35 1 calc R U P C 2
H69F H 0.2739 0.8065 0.6587 0.162 Uiso 0.35 1 calc R U P C 2
C70' C 0.447(4) 0.824(2) 0.7772(17) 0.100(8) Uani 0.35 1 d D . P C 2
H70D H 0.4723 0.8004 0.7557 0.150 Uiso 0.35 1 calc R U P C 2
H70E H 0.4878 0.8612 0.8050 0.150 Uiso 0.35 1 calc R U P C 2
H70F H 0.4112 0.7893 0.7938 0.150 Uiso 0.35 1 calc R U P C 2
C71' C 0.3412(14) 0.9111(13) 0.7765(10) 0.103(5) Uani 0.35 1 d D . P C 2
H71D H 0.3104 0.9334 0.7547 0.155 Uiso 0.35 1 calc R U P C 2
H71E H 0.3062 0.8755 0.7930 0.155 Uiso 0.35 1 calc R U P C 2
H71F H 0.3828 0.9475 0.8042 0.155 Uiso 0.35 1 calc R U P C 2
C72' C 0.4479(18) 1.0734(15) 0.7381(11) 0.088(8) Uani 0.35 1 d . U P C 2
H72D H 0.4254 1.1085 0.7276 0.132 Uiso 0.35 1 calc R U P C 2
H72E H 0.4274 1.0541 0.7680 0.132 Uiso 0.35 1 calc R U P C 2
H72F H 0.5059 1.0963 0.7488 0.132 Uiso 0.35 1 calc R U P C 2
Si16 Si 0.41813(11) 0.99561(11) 0.67743(7) 0.0550(5) Uani 1 1 d . . . . .
C73 C 0.3152(4) 0.9780(5) 0.6389(3) 0.075(2) Uani 1 1 d . . . . .
H73A H 0.3099 1.0233 0.6334 0.112 Uiso 1 1 calc R U . . .
H73B H 0.3053 0.9484 0.6043 0.112 Uiso 1 1 calc R U . . .
H73C H 0.2767 0.9532 0.6589 0.112 Uiso 1 1 calc R U . . .
C74 C 0.4898(4) 1.0613(4) 0.6439(4) 0.085(3) Uani 1 1 d . . . . .
H74A H 0.4673 1.0959 0.6322 0.127 Uiso 1 1 calc R U . . .
H74B H 0.5407 1.0864 0.6695 0.127 Uiso 1 1 calc R U . . .
H74C H 0.4980 1.0352 0.6131 0.127 Uiso 1 1 calc R U . . .
C21 C 1.1668(3) 0.4854(3) 0.8733(2) 0.0444(14) Uani 1 1 d . . . . .
H21A H 1.2121 0.5273 0.8934 0.067 Uiso 1 1 calc R U . . .
H21B H 1.1658 0.4436 0.8896 0.067 Uiso 1 1 calc R U . . .
H21C H 1.1719 0.4772 0.8364 0.067 Uiso 1 1 calc R U . . .
C22 C 0.9836(3) 0.4192(3) 0.8347(2) 0.0484(15) Uani 1 1 d . . . . .
H22A H 0.9853 0.4146 0.7970 0.073 Uiso 1 1 calc R U . . .
H22B H 0.9866 0.3767 0.8483 0.073 Uiso 1 1 calc R U . . .
H22C H 0.9339 0.4243 0.8387 0.073 Uiso 1 1 calc R U . . .
C23 C 1.0661(4) 0.5087(3) 0.9473(2) 0.0440(14) Uani 1 1 d . . . . .
H23A H 1.1108 0.5506 0.9680 0.066 Uiso 1 1 calc R U . . .
H23B H 1.0162 0.5136 0.9509 0.066 Uiso 1 1 calc R U . . .
H23C H 1.0689 0.4659 0.9606 0.066 Uiso 1 1 calc R U . . .
C24 C 1.2354(3) 0.6481(4) 0.8110(2) 0.0528(17) Uani 1 1 d . . . . .
H24A H 1.2483 0.6919 0.8361 0.079 Uiso 1 1 calc R U . . .
H24B H 1.2556 0.6156 0.8290 0.079 Uiso 1 1 calc R U . . .
H24C H 1.2600 0.6595 0.7808 0.079 Uiso 1 1 calc R U . . .
C25 C 1.0957(3) 0.5180(3) 0.7368(2) 0.0474(15) Uani 1 1 d . . . . .
H25A H 1.0379 0.4961 0.7243 0.071 Uiso 1 1 calc R U . . .
H25B H 1.1197 0.5289 0.7063 0.071 Uiso 1 1 calc R U . . .
H25C H 1.1153 0.4850 0.7545 0.071 Uiso 1 1 calc R U . . .
C26 C 1.0896(3) 0.6691(3) 0.7489(2) 0.0489(15) Uani 1 1 d . . . . .
H26A H 1.1033 0.7135 0.7736 0.073 Uiso 1 1 calc R U . . .
H26B H 1.1162 0.6791 0.7194 0.073 Uiso 1 1 calc R U . . .
H26C H 1.0320 0.6482 0.7348 0.073 Uiso 1 1 calc R U . . .
C27 C 1.1886(3) 0.7352(3) 0.9609(2) 0.0372(12) Uani 1 1 d . . . . .
H27A H 1.1744 0.6873 0.9411 0.056 Uiso 1 1 calc R U . . .
H27B H 1.2182 0.7705 0.9415 0.056 Uiso 1 1 calc R U . . .
H27C H 1.2216 0.7401 0.9963 0.056 Uiso 1 1 calc R U . . .
C28 C 1.1263(4) 0.8442(3) 1.0069(2) 0.0506(16) Uani 1 1 d . . . . .
H28A H 1.0793 0.8540 1.0115 0.076 Uiso 1 1 calc R U . . .
H28B H 1.1598 0.8483 1.0420 0.076 Uiso 1 1 calc R U . . .
H28C H 1.1564 0.8787 0.9872 0.076 Uiso 1 1 calc R U . . .
C29 C 1.0435(3) 0.6872(3) 1.0123(2) 0.0454(14) Uani 1 1 d . . . . .
H29A H 1.0258 0.6379 0.9941 0.068 Uiso 1 1 calc R U . . .
H29B H 1.0810 0.6939 1.0462 0.068 Uiso 1 1 calc R U . . .
H29C H 0.9976 0.6973 1.0192 0.068 Uiso 1 1 calc R U . . .
C30 C 1.1630(3) 0.8553(4) 0.8670(3) 0.063(2) Uani 1 1 d . . . . .
H30A H 1.1763 0.8178 0.8491 0.095 Uiso 1 1 calc R U . . .
H30B H 1.1767 0.8966 0.8489 0.095 Uiso 1 1 calc R U . . .
H30C H 1.1928 0.8693 0.9042 0.095 Uiso 1 1 calc R U . . .
C31 C 0.9948(3) 0.8021(3) 0.7920(2) 0.0454(15) Uani 1 1 d . . . . .
H31A H 1.0069 0.7658 0.7715 0.068 Uiso 1 1 calc R U . . .
H31B H 0.9377 0.7852 0.7902 0.068 Uiso 1 1 calc R U . . .
H31C H 1.0109 0.8461 0.7771 0.068 Uiso 1 1 calc R U . . .
C32 C 1.0221(5) 0.8906(4) 0.8989(3) 0.075(2) Uani 1 1 d . . . . .
H32A H 1.0489 0.9029 0.9367 0.112 Uiso 1 1 calc R U . . .
H32B H 1.0378 0.9332 0.8822 0.112 Uiso 1 1 calc R U . . .
H32C H 0.9645 0.8722 0.8954 0.112 Uiso 1 1 calc R U . . .
C33 C 0.7885(4) 0.3832(3) 0.9154(2) 0.0535(16) Uani 1 1 d . . . . .
H33A H 0.8426 0.3992 0.9098 0.080 Uiso 1 1 calc R U . . .
H33B H 0.7804 0.4229 0.9348 0.080 Uiso 1 1 calc R U . . .
H33C H 0.7804 0.3444 0.9360 0.080 Uiso 1 1 calc R U . . .
C34 C 0.7378(4) 0.2731(3) 0.8155(3) 0.0568(17) Uani 1 1 d . . . . .
H34A H 0.7018 0.2533 0.7804 0.085 Uiso 1 1 calc R U . . .
H34B H 0.7928 0.2906 0.8116 0.085 Uiso 1 1 calc R U . . .
H34C H 0.7303 0.2360 0.8378 0.085 Uiso 1 1 calc R U . . .
C35 C 0.6122(4) 0.3207(3) 0.8632(2) 0.0490(15) Uani 1 1 d . . . . .
H35A H 0.5721 0.3033 0.8296 0.074 Uiso 1 1 calc R U . . .
H35B H 0.6057 0.2825 0.8844 0.074 Uiso 1 1 calc R U . . .
H35C H 0.6058 0.3611 0.8832 0.074 Uiso 1 1 calc R U . . .
C36 C 0.5962(4) 0.2909(3) 0.7115(3) 0.0576(17) Uani 1 1 d . . . . .
H36A H 0.5791 0.2636 0.7392 0.086 Uiso 1 1 calc R U . . .
H36B H 0.5512 0.2793 0.6811 0.086 Uiso 1 1 calc R U . . .
H36C H 0.6384 0.2788 0.6998 0.086 Uiso 1 1 calc R U . . .
C37 C 0.6661(3) 0.4363(3) 0.6820(2) 0.0487(15) Uani 1 1 d . . . . .
H37A H 0.7083 0.4230 0.6715 0.073 Uiso 1 1 calc R U . . .
H37B H 0.6203 0.4212 0.6517 0.073 Uiso 1 1 calc R U . . .
H37C H 0.6855 0.4880 0.6930 0.073 Uiso 1 1 calc R U . . .
C38 C 0.5531(3) 0.4170(3) 0.7597(2) 0.0435(14) Uani 1 1 d . . . . .
H38A H 0.5372 0.3937 0.7895 0.065 Uiso 1 1 calc R U . . .
H38B H 0.5726 0.4688 0.7706 0.065 Uiso 1 1 calc R U . . .
H38C H 0.5074 0.4020 0.7293 0.065 Uiso 1 1 calc R U . . .
C39 C 0.7235(4) 0.5354(4) 0.9693(3) 0.0591(17) Uani 1 1 d . . . . .
H39A H 0.7624 0.5165 0.9599 0.089 Uiso 1 1 calc R U . . .
H39B H 0.7354 0.5500 1.0081 0.089 Uiso 1 1 calc R U . . .
H39C H 0.6702 0.4986 0.9574 0.089 Uiso 1 1 calc R U . . .
C40 C 0.8293(4) 0.6896(3) 0.9633(3) 0.0612(18) Uani 1 1 d . . . . .
H40A H 0.8708 0.6738 0.9545 0.092 Uiso 1 1 calc R U . . .
H40B H 0.8310 0.7318 0.9475 0.092 Uiso 1 1 calc R U . . .
H40C H 0.8381 0.7012 1.0021 0.092 Uiso 1 1 calc R U . . .
C41 C 0.6527(5) 0.6506(5) 0.9546(3) 0.083(2) Uani 1 1 d . . . . .
H41A H 0.5993 0.6142 0.9412 0.124 Uiso 1 1 calc R U . . .
H41B H 0.6633 0.6627 0.9935 0.124 Uiso 1 1 calc R U . . .
H41C H 0.6561 0.6933 0.9389 0.124 Uiso 1 1 calc R U . . .
C42 C 0.5973(4) 0.6782(4) 0.8311(3) 0.0611(18) Uani 1 1 d . . . . .
H42A H 0.5492 0.6350 0.8226 0.092 Uiso 1 1 calc R U . . .
H42B H 0.6086 0.6988 0.8688 0.092 Uiso 1 1 calc R U . . .
H42C H 0.5895 0.7128 0.8090 0.092 Uiso 1 1 calc R U . . .
C43 C 0.7781(4) 0.7400(3) 0.8340(3) 0.0536(16) Uani 1 1 d . . . . .
H43A H 0.8231 0.7285 0.8270 0.080 Uiso 1 1 calc R U . . .
H43B H 0.7699 0.7745 0.8120 0.080 Uiso 1 1 calc R U . . .
H43C H 0.7891 0.7605 0.8718 0.080 Uiso 1 1 calc R U . . .
C44 C 0.6539(3) 0.6170(4) 0.7422(2) 0.0533(16) Uani 1 1 d . . . . .
H44A H 0.6959 0.6035 0.7318 0.080 Uiso 1 1 calc R U . . .
H44B H 0.6046 0.5750 0.7347 0.080 Uiso 1 1 calc R U . . .
H44C H 0.6456 0.6531 0.7221 0.080 Uiso 1 1 calc R U . . .
C51 C 0.7869(4) 0.7776(3) 0.6777(3) 0.0572(17) Uani 1 1 d . . . . .
H51A H 0.7350 0.7388 0.6650 0.086 Uiso 1 1 calc R U . . .
H51B H 0.8272 0.7578 0.6897 0.086 Uiso 1 1 calc R U . . .
H51C H 0.7850 0.8101 0.7074 0.086 Uiso 1 1 calc R U . . .
C52 C 0.9143(3) 0.9029(3) 0.6472(2) 0.0465(14) Uani 1 1 d . . . . .
H52A H 0.9286 0.9293 0.6184 0.070 Uiso 1 1 calc R U . . .
H52B H 0.9121 0.9351 0.6770 0.070 Uiso 1 1 calc R U . . .
H52C H 0.9543 0.8828 0.6593 0.070 Uiso 1 1 calc R U . . .
C53 C 0.8256(4) 0.7621(4) 0.5689(3) 0.0663(19) Uani 1 1 d . . . . .
H53A H 0.8392 0.7856 0.5387 0.099 Uiso 1 1 calc R U . . .
H53B H 0.8680 0.7466 0.5844 0.099 Uiso 1 1 calc R U . . .
H53C H 0.7758 0.7208 0.5565 0.099 Uiso 1 1 calc R U . . .
C54 C 0.8314(3) 0.9506(3) 0.5228(2) 0.0434(14) Uani 1 1 d . . . . .
H54A H 0.8724 0.9329 0.5373 0.065 Uiso 1 1 calc R U . . .
H54B H 0.8341 0.9581 0.4862 0.065 Uiso 1 1 calc R U . . .
H54C H 0.8400 0.9958 0.5448 0.065 Uiso 1 1 calc R U . . .
C55 C 0.7042(4) 0.7964(4) 0.4733(2) 0.0640(19) Uani 1 1 d . . . . .
H55A H 0.7423 0.7740 0.4846 0.096 Uiso 1 1 calc R U . . .
H55B H 0.6506 0.7636 0.4727 0.096 Uiso 1 1 calc R U . . .
H55C H 0.7070 0.8076 0.4375 0.096 Uiso 1 1 calc R U . . .
C56 C 0.6506(4) 0.9179(4) 0.4944(2) 0.064(2) Uani 1 1 d . . . . .
H56A H 0.5981 0.8833 0.4943 0.096 Uiso 1 1 calc R U . . .
H56B H 0.6594 0.9631 0.5165 0.096 Uiso 1 1 calc R U . . .
H56C H 0.6536 0.9254 0.4579 0.096 Uiso 1 1 calc R U . . .
C57 C 0.8619(4) 0.9637(3) 0.7820(2) 0.0581(18) Uani 1 1 d . . . . .
H57A H 0.8740 0.9313 0.7574 0.087 Uiso 1 1 calc R U . . .
H57B H 0.8959 0.9718 0.8175 0.087 Uiso 1 1 calc R U . . .
H57C H 0.8061 0.9425 0.7837 0.087 Uiso 1 1 calc R U . . .
C58 C 0.8567(4) 1.1126(4) 0.8053(3) 0.072(2) Uani 1 1 d . . . . .
H58A H 0.8001 1.0922 0.8050 0.109 Uiso 1 1 calc R U . . .
H58B H 0.8880 1.1171 0.8412 0.109 Uiso 1 1 calc R U . . .
H58C H 0.8695 1.1597 0.7949 0.109 Uiso 1 1 calc R U . . .
C59 C 0.9906(3) 1.0925(3) 0.7577(2) 0.0536(16) Uani 1 1 d . . . . .
H59A H 1.0033 1.0614 0.7325 0.080 Uiso 1 1 calc R U . . .
H59B H 1.0033 1.1396 0.7473 0.080 Uiso 1 1 calc R U . . .
H59C H 1.0218 1.0970 0.7936 0.080 Uiso 1 1 calc R U . . .
C60 C 0.7403(4) 1.1529(4) 0.6866(3) 0.075(2) Uani 1 1 d . . . . .
H60A H 0.6884 1.1140 0.6746 0.113 Uiso 1 1 calc R U . . .
H60B H 0.7551 1.1629 0.7256 0.113 Uiso 1 1 calc R U . . .
H60C H 0.7378 1.1956 0.6730 0.113 Uiso 1 1 calc R U . . .
C61 C 0.9179(4) 1.2019(3) 0.6838(3) 0.072(2) Uani 1 1 d . . . . .
H61A H 0.9575 1.1878 0.6702 0.108 Uiso 1 1 calc R U . . .
H61B H 0.9155 1.2446 0.6703 0.108 Uiso 1 1 calc R U . . .
H61C H 0.9327 1.2119 0.7229 0.108 Uiso 1 1 calc R U . . .
C62 C 0.7907(4) 1.1147(4) 0.5835(3) 0.0647(19) Uani 1 1 d . . . . .
H62A H 0.8301 1.1007 0.5694 0.097 Uiso 1 1 calc R U . . .
H62B H 0.7379 1.0777 0.5693 0.097 Uiso 1 1 calc R U . . .
H62C H 0.7913 1.1598 0.5728 0.097 Uiso 1 1 calc R U . . .
C66 C 0.3964(5) 0.7508(4) 0.4544(3) 0.087(3) Uani 1 1 d . . . . .
H66A H 0.4498 0.7665 0.4476 0.131 Uiso 1 1 calc R U . . .
H66B H 0.3779 0.6999 0.4563 0.131 Uiso 1 1 calc R U . . .
H66C H 0.3602 0.7593 0.4256 0.131 Uiso 1 1 calc R U . . .
C67 C 0.2953(3) 0.7730(3) 0.5340(3) 0.0542(16) Uani 1 1 d . . . . .
H67A H 0.2788 0.7232 0.5391 0.081 Uiso 1 1 calc R U . . .
H67B H 0.2956 0.8027 0.5662 0.081 Uiso 1 1 calc R U . . .
H67C H 0.2582 0.7774 0.5036 0.081 Uiso 1 1 calc R U . . .
C68 C 0.4263(3) 0.9003(3) 0.5114(2) 0.0507(16) Uani 1 1 d . . . . .
H68A H 0.4796 0.9182 0.5045 0.076 Uiso 1 1 calc R U . . .
H68B H 0.3880 0.9035 0.4812 0.076 Uiso 1 1 calc R U . . .
H68C H 0.4254 0.9289 0.5439 0.076 Uiso 1 1 calc R U . . .
B1 B 0.1483(3) 0.3677(3) 0.5983(2) 0.0231(11) Uani 1 1 d . . . . .
C81 C 0.0888(3) 0.4137(2) 0.59220(16) 0.0218(9) Uani 1 1 d . . . . .
C82 C 0.1106(3) 0.4850(2) 0.58186(17) 0.0250(10) Uani 1 1 d . . . . .
H82A H 0.1616 0.5079 0.5754 0.030 Uiso 1 1 calc R U . . .
C83 C 0.0587(3) 0.5229(3) 0.58095(19) 0.0292(11) Uani 1 1 d . . . . .
C84 C -0.0182(3) 0.4904(3) 0.59031(19) 0.0343(12) Uani 1 1 d . . . . .
H84A H -0.0533 0.5153 0.5891 0.041 Uiso 1 1 calc R U . . .
C85 C -0.0417(3) 0.4204(3) 0.60142(19) 0.0291(11) Uani 1 1 d . . . . .
C86 C 0.0108(3) 0.3831(3) 0.60237(18) 0.0257(10) Uani 1 1 d . . . . .
H86A H -0.0062 0.3362 0.6100 0.031 Uiso 1 1 calc R U . . .
C87 C 0.0866(4) 0.5993(3) 0.5714(2) 0.0418(14) Uani 1 1 d . . . . .
C88 C -0.1237(3) 0.3832(3) 0.6120(3) 0.0453(14) Uani 1 1 d . . . . .
C91 C 0.0958(3) 0.2817(2) 0.57165(17) 0.0225(10) Uani 1 1 d . . . . .
C92 C 0.0340(3) 0.2625(3) 0.52425(18) 0.0263(10) Uani 1 1 d . . . . .
H92A H 0.0223 0.2993 0.5090 0.032 Uiso 1 1 calc R U . . .
C93 C -0.0102(3) 0.1910(3) 0.49916(19) 0.0281(11) Uani 1 1 d . . . . .
C94 C 0.0048(3) 0.1344(3) 0.52076(19) 0.0283(11) Uani 1 1 d . . . . .
H94A H -0.0255 0.0863 0.5045 0.034 Uiso 1 1 calc R U . . .
C95 C 0.0661(3) 0.1512(2) 0.56723(18) 0.0248(10) Uani 1 1 d . . . . .
C96 C 0.1122(3) 0.2243(2) 0.59121(18) 0.0233(10) Uani 1 1 d . . . . .
H96A H 0.1549 0.2344 0.6211 0.028 Uiso 1 1 calc R U . . .
C97 C -0.0750(4) 0.1734(3) 0.4489(2) 0.0461(15) Uani 1 1 d . . . . .
C98 C 0.0830(3) 0.0938(3) 0.59409(19) 0.0331(12) Uani 1 1 d . . . . .
C101 C 0.2214(3) 0.3947(2) 0.56574(18) 0.0239(10) Uani 1 1 d . . . . .
C102 C 0.2080(3) 0.4109(2) 0.51295(18) 0.0255(10) Uani 1 1 d . . . . .
H10A H 0.1565 0.4077 0.4963 0.031 Uiso 1 1 calc R U . . .
C103 C 0.2693(3) 0.4315(3) 0.48503(18) 0.0291(11) Uani 1 1 d . . . . .
C104 C 0.3470(3) 0.4371(3) 0.5081(2) 0.0375(12) Uani 1 1 d . . . . .
H10B H 0.3879 0.4511 0.4891 0.045 Uiso 1 1 calc R U . . .
C105 C 0.3623(3) 0.4214(3) 0.5598(2) 0.0347(12) Uani 1 1 d . . . . .
C106 C 0.2999(3) 0.3988(3) 0.58672(19) 0.0291(11) Uani 1 1 d . . . . .
H10C H 0.3110 0.3856 0.6206 0.035 Uiso 1 1 calc R U . . .
C107 C 0.2536(4) 0.4491(3) 0.4291(2) 0.0420(14) Uani 1 1 d . . . . .
C108 C 0.4458(4) 0.4310(4) 0.5886(3) 0.0541(17) Uani 1 1 d . . . . .
C111 C 0.1874(3) 0.3831(2) 0.66466(17) 0.0219(9) Uani 1 1 d . . . . .
C112 C 0.2532(3) 0.4475(3) 0.68821(19) 0.0274(10) Uani 1 1 d . . . . .
H11A H 0.2729 0.4809 0.6660 0.033 Uiso 1 1 calc R U . . .
C113 C 0.2899(3) 0.4636(3) 0.74252(19) 0.0273(10) Uani 1 1 d . . . . .
C114 C 0.2633(3) 0.4161(3) 0.77769(18) 0.0292(11) Uani 1 1 d . . . . .
H11B H 0.2894 0.4261 0.8143 0.035 Uiso 1 1 calc R U . . .
C115 C 0.1960(3) 0.3529(3) 0.75621(18) 0.0274(10) Uani 1 1 d . . . . .
C116 C 0.1591(3) 0.3368(3) 0.70015(18) 0.0254(10) Uani 1 1 d . . . . .
H11C H 0.1144 0.2939 0.6867 0.030 Uiso 1 1 calc R U . . .
C117 C 0.3653(3) 0.5305(3) 0.7636(2) 0.0391(13) Uani 1 1 d . . . . .
C118 C 0.1644(3) 0.2991(3) 0.7917(2) 0.0386(13) Uani 1 1 d . . . . .
B2 B 0.3599(3) 0.1451(3) 0.9078(2) 0.0261(12) Uani 1 1 d . . . . .
C121 C 0.4192(3) 0.2306(3) 0.93294(18) 0.0258(10) Uani 1 1 d . . . . .
C122 C 0.4856(3) 0.2481(3) 0.97637(19) 0.0283(11) Uani 1 1 d . . . . .
H12D H 0.4977 0.2107 0.9904 0.034 Uiso 1 1 calc R U . . .
C123 C 0.5345(3) 0.3194(3) 0.99949(19) 0.0303(11) Uani 1 1 d . . . . .
C124 C 0.5202(3) 0.3771(3) 0.9795(2) 0.0355(12) Uani 1 1 d . . . . .
H12E H 0.5536 0.4249 0.9945 0.043 Uiso 1 1 calc R U . . .
C125 C 0.4544(3) 0.3612(3) 0.9364(2) 0.0309(11) Uani 1 1 d . . . . .
C126 C 0.4038(3) 0.2898(3) 0.91439(19) 0.0319(11) Uani 1 1 d . . . . .
H12F H 0.3586 0.2809 0.8866 0.038 Uiso 1 1 calc R U . . .
C131 C 0.2916(3) 0.1244(3) 0.94416(18) 0.0288(11) Uani 1 1 d . . . . .
C132 C 0.2147(3) 0.1259(3) 0.9273(2) 0.0379(13) Uani 1 1 d . . . . .
H13D H 0.2000 0.1370 0.8931 0.046 Uiso 1 1 calc R U . . .
C133 C 0.1589(3) 0.1114(3) 0.9605(2) 0.0439(14) Uani 1 1 d . . . . .
C134 C 0.1782(3) 0.0967(3) 1.0116(2) 0.0439(14) Uani 1 1 d . . . . .
H13E H 0.1406 0.0869 1.0333 0.053 Uiso 1 1 calc R U . . .
C135 C 0.2549(3) 0.0968(3) 1.0303(2) 0.0341(12) Uani 1 1 d . . . . .
C136 C 0.3101(3) 0.1107(3) 0.99707(19) 0.0323(11) Uani 1 1 d . . . . .
H13F H 0.3615 0.1108 1.0106 0.039 Uiso 1 1 calc R U . . .
C141 C 0.3188(3) 0.1320(2) 0.84273(18) 0.0241(10) Uani 1 1 d . . . . .
C142 C 0.3486(3) 0.1785(3) 0.80697(18) 0.0253(10) Uani 1 1 d . . . . .
H14B H 0.3939 0.2208 0.8206 0.030 Uiso 1 1 calc R U . . .
C143 C 0.3127(3) 0.1635(3) 0.75174(18) 0.0270(10) Uani 1 1 d . . . . .
C144 C 0.2461(3) 0.1011(3) 0.72966(19) 0.0285(11) Uani 1 1 d . . . . .
H14C H 0.2215 0.0916 0.6928 0.034 Uiso 1 1 calc R U . . .
C145 C 0.2169(3) 0.0531(2) 0.76335(18) 0.0241(10) Uani 1 1 d . . . . .
C146 C 0.2527(3) 0.0687(3) 0.81855(18) 0.0256(10) Uani 1 1 d . . . . .
H14D H 0.2315 0.0353 0.8404 0.031 Uiso 1 1 calc R U . . .
C151 C 0.4132(3) 0.0926(3) 0.91183(17) 0.0253(10) Uani 1 1 d . . . . .
C152 C 0.4889(3) 0.1158(3) 0.89897(19) 0.0292(11) Uani 1 1 d . . . . .
H15A H 0.5092 0.1618 0.8898 0.035 Uiso 1 1 calc R U . . .
C153 C 0.5352(3) 0.0727(3) 0.8993(2) 0.0314(11) Uani 1 1 d . . . . .
C154 C 0.5084(3) 0.0046(3) 0.9126(2) 0.0312(11) Uani 1 1 d . . . . .
H15B H 0.5401 -0.0235 0.9136 0.037 Uiso 1 1 calc R U . . .
C155 C 0.4323(3) -0.0213(3) 0.92471(19) 0.0293(11) Uani 1 1 d . . . . .
C156 C 0.3868(3) 0.0231(3) 0.92419(17) 0.0257(10) Uani 1 1 d . . . . .
H15C H 0.3363 0.0050 0.9326 0.031 Uiso 1 1 calc R U . . .
C127 C 0.6048(4) 0.3347(3) 1.0462(2) 0.0523(17) Uani 1 1 d D . . . .
C128 C 0.4373(4) 0.4217(3) 0.9122(2) 0.0444(14) Uani 1 1 d . . . . .
C137 C 0.0760(4) 0.1108(4) 0.9393(2) 0.0626(19) Uani 1 1 d D . . . .
C138 C 0.2778(4) 0.0817(3) 1.0865(2) 0.0472(15) Uani 1 1 d D . . . .
C147 C 0.3446(3) 0.2163(3) 0.7156(2) 0.0452(15) Uani 1 1 d D . . . .
C148 C 0.1458(3) -0.0163(3) 0.7409(2) 0.0316(11) Uani 1 1 d . . . . .
C157 C 0.6167(4) 0.1017(3) 0.8866(3) 0.0582(18) Uani 1 1 d D . . . .
C158 C 0.3986(3) -0.0963(3) 0.9374(2) 0.0393(13) Uani 1 1 d . . . . .
F1 F 0.1375(3) 0.64495(19) 0.61309(15) 0.0997(18) Uani 1 1 d . . . . .
F2 F 0.1273(3) 0.6100(2) 0.53203(16) 0.0784(13) Uani 1 1 d . . . . .
F3 F 0.0276(3) 0.6214(2) 0.5560(3) 0.118(2) Uani 1 1 d . . . . .
F4 F -0.1736(3) 0.4125(3) 0.5977(3) 0.168(4) Uani 1 1 d . . . . .
F5 F -0.15604(19) 0.31308(18) 0.59327(16) 0.0606(10) Uani 1 1 d . . . . .
F6 F -0.1189(3) 0.3836(3) 0.6664(2) 0.1052(18) Uani 1 1 d . . . . .
F7 F -0.0450(3) 0.1976(4) 0.40739(18) 0.142(3) Uani 1 1 d . . . . .
F8 F -0.1216(3) 0.2102(3) 0.45025(19) 0.109(2) Uani 1 1 d . . . . .
F9 F -0.1152(4) 0.1082(2) 0.4316(3) 0.173(4) Uani 1 1 d . . . . .
F10 F 0.03917(19) 0.02595(16) 0.56560(13) 0.0450(8) Uani 1 1 d . . . . .
F11 F 0.0670(2) 0.09444(19) 0.64367(13) 0.0594(10) Uani 1 1 d . . . . .
F12 F 0.16045(18) 0.09977(16) 0.60137(12) 0.0408(7) Uani 1 1 d . . . . .
F13 F 0.1760(2) 0.4296(2) 0.40602(13) 0.0679(11) Uani 1 1 d . . . . .
F14 F 0.2844(2) 0.4168(2) 0.39440(13) 0.0638(11) Uani 1 1 d . . . . .
F15 F 0.2877(3) 0.5201(2) 0.42824(15) 0.0701(11) Uani 1 1 d . . . . .
F16 F 0.5023(2) 0.4649(3) 0.5637(2) 0.0985(17) Uani 1 1 d . . . . .
F17 F 0.4529(2) 0.3710(2) 0.6004(2) 0.0860(15) Uani 1 1 d . . . . .
F18 F 0.4695(2) 0.4752(3) 0.63753(19) 0.0903(14) Uani 1 1 d . . . . .
F19 F 0.4297(2) 0.5227(2) 0.75085(18) 0.0813(13) Uani 1 1 d . . . . .
F20 F 0.3592(2) 0.58772(19) 0.74324(18) 0.0824(14) Uani 1 1 d . . . . .
F21 F 0.3827(2) 0.5500(2) 0.81693(14) 0.0711(12) Uani 1 1 d . . . . .
F22 F 0.1610(3) 0.23295(19) 0.77379(16) 0.0675(11) Uani 1 1 d . . . . .
F23 F 0.2067(2) 0.3175(2) 0.84263(14) 0.0792(14) Uani 1 1 d . . . . .
F24 F 0.0881(2) 0.2900(2) 0.79486(15) 0.0630(10) Uani 1 1 d . . . . .
F25 F 0.6378(11) 0.4034(7) 1.0698(7) 0.065(5) Uani 0.5 1 d D . P D 1
F26 F 0.5759(5) 0.3018(6) 1.0893(3) 0.075(3) Uani 0.5 1 d D . P D 1
F27 F 0.6517(7) 0.3028(8) 1.0389(4) 0.083(3) Uani 0.5 1 d D U P D 1
F25' F 0.6200(12) 0.3911(7) 1.0824(7) 0.065(5) Uani 0.5 1 d D U P D 2
F26' F 0.6119(7) 0.2809(5) 1.0663(5) 0.083(3) Uani 0.5 1 d D U P D 2
F27' F 0.6781(4) 0.3578(7) 1.0261(3) 0.079(3) Uani 0.5 1 d D . P D 2
F28 F 0.3697(3) 0.4268(2) 0.91901(18) 0.0837(14) Uani 1 1 d . . . . .
F29 F 0.4938(3) 0.4862(2) 0.9324(2) 0.118(2) Uani 1 1 d . U . . .
F30 F 0.4285(3) 0.4126(2) 0.85878(15) 0.0753(12) Uani 1 1 d . . . . .
F31 F 0.3540(3) 0.0863(4) 1.10218(18) 0.0684(15) Uani 0.8 1 d D . P E 1
F32 F 0.2674(6) 0.1255(4) 1.12470(18) 0.082(2) Uani 0.8 1 d D . P E 1
F33 F 0.2336(5) 0.0152(3) 1.0933(3) 0.0824(18) Uani 0.8 1 d D . P E 1
F31' F 0.3351(15) 0.1402(11) 1.1151(9) 0.085(7) Uani 0.2 1 d D U P E 2
F32' F 0.2129(12) 0.062(2) 1.1068(10) 0.097(10) Uani 0.2 1 d D . P E 2
F33' F 0.2970(16) 0.0244(11) 1.0808(8) 0.069(5) Uani 0.2 1 d D U P E 2
F34 F 0.0372(2) 0.0667(2) 0.89347(19) 0.0837(14) Uani 1 1 d D . . . .
F35 F 0.0836(6) 0.1738(5) 0.9131(4) 0.073(3) Uani 0.55 1 d D . P F 1
F36 F 0.0441(5) 0.1304(8) 0.9783(3) 0.101(4) Uani 0.55 1 d D . P F 1
F35' F 0.0672(8) 0.1716(6) 0.9408(7) 0.089(4) Uani 0.45 1 d D U P F 2
F36' F 0.0171(4) 0.0604(6) 0.9617(4) 0.070(3) Uani 0.45 1 d D . P F 2
F37 F 0.2919(5) 0.2426(5) 0.6939(4) 0.073(3) Uani 0.65 1 d D . P G 1
F38 F 0.4132(4) 0.2679(4) 0.7383(3) 0.073(2) Uani 0.65 1 d D U P G 1
F39 F 0.3602(5) 0.1827(3) 0.6719(2) 0.0724(19) Uani 0.65 1 d D . P G 1
F37' F 0.2966(9) 0.2166(10) 0.6716(5) 0.073(5) Uani 0.35 1 d D U P G 2
F38' F 0.3567(11) 0.2859(6) 0.7396(5) 0.081(4) Uani 0.35 1 d D . P G 2
F39' F 0.4161(8) 0.2275(10) 0.7101(8) 0.088(4) Uani 0.35 1 d D U P G 2
F40 F 0.16379(19) -0.07486(16) 0.74555(16) 0.0569(9) Uani 1 1 d . . . . .
F41 F 0.08649(19) -0.02435(18) 0.76689(16) 0.0615(10) Uani 1 1 d . . . . .
F42 F 0.1135(2) -0.0219(2) 0.68888(13) 0.0711(12) Uani 1 1 d . . . . .
F43 F 0.6086(5) 0.1339(6) 0.8380(4) 0.087(3) Uani 0.5 1 d D . P H 1
F44 F 0.6364(5) 0.0509(5) 0.8597(5) 0.081(2) Uani 0.5 1 d D . P H 1
F43' F 0.6196(5) 0.0865(7) 0.8378(3) 0.074(3) Uani 0.5 1 d D U P H 2
F44' F 0.6712(4) 0.0773(5) 0.9178(4) 0.081(2) Uani 0.5 1 d D . P H 2
F45 F 0.6619(2) 0.1680(3) 0.91061(19) 0.0949(16) Uani 1 1 d D . . . .
F46 F 0.4572(2) -0.11892(19) 0.95859(18) 0.0706(12) Uani 1 1 d . . . . .
F47 F 0.3527(2) -0.14515(17) 0.89343(13) 0.0544(9) Uani 1 1 d . . . . .
F48 F 0.3516(2) -0.10175(18) 0.97318(14) 0.0549(9) Uani 1 1 d . . . . .

loop_
_atom_site_aniso_label
_atom_site_aniso_U_11
_atom_site_aniso_U_22
_atom_site_aniso_U_33
_atom_site_aniso_U_23
_atom_site_aniso_U_13
_atom_site_aniso_U_12
Sn1 0.01859(16) 0.02268(17) 0.02066(16) 0.00659(12) 0.00538(12) 0.00515(13)
Sn2 0.02013(17) 0.02133(17) 0.02382(16) 0.00727(12) 0.00706(12) 0.00638(13)
Sn3 0.02619(18) 0.02630(19) 0.02745(17) 0.00902(14) 0.00692(13) 0.00771(14)
Sn4 0.02786(19) 0.0305(2) 0.0440(2) 0.01415(16) 0.01985(15) 0.01616(15)
Cl1 0.0273(6) 0.0349(7) 0.0263(6) 0.0094(5) 0.0070(5) 0.0067(5)
Cl2 0.0339(7) 0.0333(7) 0.0497(8) 0.0157(6) 0.0145(6) 0.0161(6)
C1 0.019(2) 0.029(3) 0.023(2) 0.0085(19) 0.0048(18) 0.0041(19)
C2 0.020(2) 0.043(3) 0.030(3) 0.001(2) 0.006(2) 0.006(2)
C3 0.021(2) 0.045(3) 0.027(2) 0.015(2) 0.004(2) 0.005(2)
C4 0.018(2) 0.030(3) 0.024(2) -0.0012(19) 0.0030(18) 0.0057(19)
C5 0.026(3) 0.025(3) 0.038(3) 0.007(2) 0.005(2) 0.009(2)
C6 0.023(2) 0.028(3) 0.031(3) 0.006(2) 0.010(2) 0.007(2)
C7 0.023(3) 0.031(3) 0.043(3) 0.007(2) 0.012(2) 0.009(2)
C11 0.040(3) 0.036(3) 0.023(2) 0.001(2) 0.011(2) 0.001(2)
C12 0.047(4) 0.056(4) 0.045(3) 0.030(3) 0.000(3) 0.000(3)
C13 0.086(6) 0.074(5) 0.064(5) -0.025(4) 0.046(4) -0.016(4)
C14 0.024(2) 0.029(3) 0.026(2) -0.001(2) 0.0029(19) 0.010(2)
C15 0.030(3) 0.031(3) 0.045(3) 0.004(2) 0.010(2) 0.009(2)
C16 0.025(3) 0.030(3) 0.061(4) 0.008(3) 0.014(2) 0.006(2)
Si1 0.0306(7) 0.0337(8) 0.0292(7) 0.0046(6) 0.0077(6) 0.0146(6)
Si2 0.0239(7) 0.0543(10) 0.0276(7) 0.0095(7) 0.0110(6) 0.0139(7)
Si3 0.0258(7) 0.0294(8) 0.0309(7) 0.0015(6) 0.0022(6) 0.0082(6)
Si4 0.0333(8) 0.0237(8) 0.0552(10) 0.0145(7) -0.0008(7) 0.0032(6)
Si5 0.0441(9) 0.0270(8) 0.0411(8) 0.0117(6) 0.0194(7) 0.0136(7)
Si6 0.0288(8) 0.0343(8) 0.0345(8) 0.0039(6) 0.0088(6) 0.0032(6)
Si7 0.0488(10) 0.0444(10) 0.0424(9) 0.0055(7) 0.0209(7) 0.0237(8)
Si8 0.0293(8) 0.0333(8) 0.0559(10) 0.0123(7) 0.0088(7) 0.0140(6)
Si9 0.0309(8) 0.0315(8) 0.0461(9) 0.0030(7) 0.0042(6) 0.0149(6)
Si10 0.0346(8) 0.0535(10) 0.0299(7) 0.0070(7) 0.0134(6) 0.0152(7)
Si11 0.0397(9) 0.0379(9) 0.0357(8) 0.0004(7) 0.0035(7) 0.0032(7)
Si12 0.0353(9) 0.0293(9) 0.0669(11) 0.0122(8) 0.0104(8) 0.0093(7)
Si13 0.0340(18) 0.0247(18) 0.061(3) -0.006(2) 0.010(2) 0.0108(13)
C63 0.074(7) 0.048(6) 0.085(7) 0.009(5) -0.014(6) 0.022(5)
C64 0.102(10) 0.048(6) 0.138(11) 0.016(8) 0.068(10) 0.039(6)
Si3' 0.045(3) 0.027(3) 0.062(5) 0.003(4) 0.009(3) 0.012(2)
C63' 0.116(17) 0.030(9) 0.065(12) 0.006(8) 0.021(11) 0.004(10)
C64' 0.102(10) 0.048(6) 0.138(11) 0.016(8) 0.068(10) 0.039(6)
C65 0.055(4) 0.032(3) 0.072(4) 0.001(3) -0.002(3) 0.001(3)
Si14 0.0384(9) 0.0425(9) 0.0367(8) 0.0070(7) 0.0077(7) 0.0095(7)
C17 0.027(4) 0.041(5) 0.042(5) -0.006(4) 0.010(4) 0.015(4)
Si15 0.0552(17) 0.049(3) 0.063(2) 0.0073(19) 0.0416(17) 0.024(2)
C69 0.130(8) 0.101(8) 0.098(7) 0.042(6) 0.061(6) 0.024(6)
C70 0.065(6) 0.14(2) 0.052(9) 0.017(11) 0.017(8) -0.015(14)
C71 0.060(7) 0.139(13) 0.146(13) 0.060(10) 0.067(8) 0.049(7)
C72 0.099(10) 0.085(10) 0.062(8) -0.021(7) 0.017(7) 0.041(9)
C17' 0.024(8) 0.076(13) 0.038(9) -0.001(9) -0.009(7) 0.028(9)
Si5' 0.0552(17) 0.049(3) 0.063(2) 0.0073(19) 0.0416(17) 0.024(2)
C69' 0.130(8) 0.101(8) 0.098(7) 0.042(6) 0.061(6) 0.024(6)
C70' 0.065(6) 0.14(2) 0.052(9) 0.017(11) 0.017(8) -0.015(14)
C71' 0.060(7) 0.139(13) 0.146(13) 0.060(10) 0.067(8) 0.049(7)
C72' 0.094(12) 0.092(12) 0.083(11) 0.011(9) 0.020(8) 0.043(9)
Si16 0.0480(10) 0.0710(13) 0.0515(10) -0.0148(9) -0.0024(8) 0.0422(10)
C73 0.042(4) 0.116(7) 0.064(5) 0.023(4) 0.008(3) 0.027(4)
C74 0.055(4) 0.039(4) 0.160(8) -0.007(5) 0.012(5) 0.030(3)
C21 0.039(3) 0.052(4) 0.048(3) 0.008(3) 0.011(3) 0.023(3)
C22 0.050(4) 0.033(3) 0.059(4) 0.010(3) 0.005(3) 0.014(3)
C23 0.056(4) 0.056(4) 0.035(3) 0.019(3) 0.019(3) 0.032(3)
C24 0.030(3) 0.082(5) 0.048(3) 0.023(3) 0.013(3) 0.018(3)
C25 0.041(3) 0.077(5) 0.029(3) -0.001(3) 0.010(2) 0.030(3)
C26 0.034(3) 0.068(4) 0.046(3) 0.023(3) 0.016(3) 0.014(3)
C27 0.029(3) 0.039(3) 0.036(3) -0.001(2) -0.001(2) 0.009(2)
C28 0.048(4) 0.034(3) 0.055(4) -0.014(3) -0.010(3) 0.014(3)
C29 0.037(3) 0.062(4) 0.031(3) 0.013(3) 0.004(2) 0.012(3)
C30 0.038(3) 0.059(4) 0.071(4) 0.040(4) 0.002(3) -0.012(3)
C31 0.036(3) 0.039(3) 0.061(4) 0.030(3) 0.007(3) 0.009(3)
C32 0.095(6) 0.039(4) 0.086(5) 0.002(4) -0.008(4) 0.036(4)
C33 0.068(4) 0.052(4) 0.049(4) 0.029(3) 0.019(3) 0.025(3)
C34 0.079(5) 0.037(4) 0.070(4) 0.015(3) 0.037(4) 0.029(3)
C35 0.061(4) 0.037(3) 0.053(4) 0.019(3) 0.029(3) 0.012(3)
C36 0.050(4) 0.049(4) 0.056(4) -0.014(3) 0.012(3) 0.002(3)
C37 0.031(3) 0.071(4) 0.034(3) 0.009(3) 0.004(2) 0.007(3)
C38 0.031(3) 0.041(3) 0.053(3) 0.005(3) 0.012(3) 0.007(2)
C39 0.066(4) 0.074(5) 0.051(4) 0.019(3) 0.029(3) 0.033(4)
C40 0.071(5) 0.051(4) 0.051(4) -0.011(3) 0.013(3) 0.016(3)
C41 0.101(6) 0.114(7) 0.073(5) 0.024(5) 0.046(5) 0.073(6)
C42 0.046(4) 0.065(5) 0.087(5) 0.021(4) 0.021(3) 0.033(3)
C43 0.058(4) 0.037(4) 0.062(4) 0.013(3) 0.017(3) 0.010(3)
C44 0.033(3) 0.065(4) 0.061(4) 0.024(3) 0.002(3) 0.018(3)
C51 0.051(4) 0.047(4) 0.069(4) 0.020(3) 0.000(3) 0.019(3)
C52 0.036(3) 0.038(3) 0.061(4) 0.003(3) -0.001(3) 0.015(3)
C53 0.056(4) 0.057(4) 0.082(5) -0.017(4) 0.012(4) 0.025(3)
C54 0.038(3) 0.043(3) 0.048(3) 0.006(3) 0.020(3) 0.009(3)
C55 0.070(5) 0.062(5) 0.041(3) -0.010(3) 0.016(3) 0.005(4)
C56 0.055(4) 0.107(6) 0.036(3) 0.030(4) 0.010(3) 0.034(4)
C57 0.053(4) 0.058(4) 0.041(3) 0.012(3) -0.004(3) 0.000(3)
C58 0.068(5) 0.065(5) 0.067(5) -0.028(4) 0.016(4) 0.014(4)
C59 0.048(4) 0.049(4) 0.052(4) 0.010(3) 0.002(3) 0.007(3)
C60 0.051(4) 0.049(4) 0.126(7) -0.010(4) 0.017(4) 0.027(3)
C61 0.055(4) 0.033(4) 0.113(6) 0.020(4) 0.008(4) 0.001(3)
C62 0.059(4) 0.054(4) 0.082(5) 0.027(4) 0.011(4) 0.021(3)
C66 0.122(7) 0.077(6) 0.059(5) -0.005(4) 0.040(5) 0.027(5)
C67 0.030(3) 0.056(4) 0.064(4) 0.011(3) -0.001(3) 0.006(3)
C68 0.039(3) 0.050(4) 0.056(4) 0.021(3) -0.005(3) 0.012(3)
B1 0.022(3) 0.023(3) 0.025(3) 0.004(2) 0.003(2) 0.010(2)
C81 0.025(2) 0.022(2) 0.016(2) 0.0001(17) 0.0004(18) 0.0096(19)
C82 0.027(3) 0.024(3) 0.022(2) 0.0031(19) 0.0029(19) 0.009(2)
C83 0.034(3) 0.024(3) 0.028(2) 0.003(2) 0.001(2) 0.011(2)
C84 0.036(3) 0.034(3) 0.033(3) -0.001(2) -0.004(2) 0.020(2)
C85 0.033(3) 0.025(3) 0.032(3) 0.003(2) 0.006(2) 0.014(2)
C86 0.030(3) 0.023(3) 0.026(2) 0.0039(19) 0.005(2) 0.013(2)
C87 0.058(4) 0.029(3) 0.039(3) 0.009(2) 0.001(3) 0.021(3)
C88 0.036(3) 0.039(4) 0.071(4) 0.010(3) 0.023(3) 0.020(3)
C91 0.022(2) 0.026(3) 0.023(2) 0.0029(19) 0.0059(18) 0.013(2)
C92 0.027(3) 0.025(3) 0.027(2) 0.003(2) 0.002(2) 0.013(2)
C93 0.025(3) 0.030(3) 0.030(2) 0.000(2) 0.004(2) 0.013(2)
C94 0.029(3) 0.025(3) 0.030(3) -0.002(2) 0.008(2) 0.011(2)
C95 0.027(3) 0.025(3) 0.030(2) 0.007(2) 0.012(2) 0.015(2)
C96 0.025(2) 0.023(2) 0.022(2) 0.0023(18) 0.0047(18) 0.0105(19)
C97 0.048(4) 0.037(3) 0.041(3) -0.008(3) -0.014(3) 0.017(3)
C98 0.047(3) 0.027(3) 0.028(3) 0.008(2) 0.015(2) 0.012(2)
C101 0.025(2) 0.019(2) 0.029(2) 0.0021(19) 0.0073(19) 0.0098(19)
C102 0.028(3) 0.024(3) 0.025(2) 0.0004(19) 0.0036(19) 0.013(2)
C103 0.037(3) 0.027(3) 0.024(2) 0.001(2) 0.009(2) 0.013(2)
C104 0.031(3) 0.044(3) 0.043(3) 0.012(3) 0.017(2) 0.016(2)
C105 0.025(3) 0.041(3) 0.044(3) 0.013(2) 0.010(2) 0.015(2)
C106 0.033(3) 0.034(3) 0.026(2) 0.009(2) 0.007(2) 0.017(2)
C107 0.055(4) 0.051(4) 0.035(3) 0.012(3) 0.020(3) 0.031(3)
C108 0.031(3) 0.081(5) 0.062(4) 0.029(4) 0.018(3) 0.027(3)
C111 0.022(2) 0.023(2) 0.022(2) 0.0019(18) 0.0063(18) 0.0102(19)
C112 0.027(3) 0.024(3) 0.030(3) 0.006(2) 0.006(2) 0.008(2)
C113 0.023(2) 0.025(3) 0.030(3) -0.001(2) 0.003(2) 0.007(2)
C114 0.029(3) 0.036(3) 0.021(2) 0.000(2) 0.0009(19) 0.013(2)
C115 0.027(3) 0.032(3) 0.024(2) 0.004(2) 0.0061(19) 0.013(2)
C116 0.019(2) 0.028(3) 0.028(2) 0.003(2) 0.0034(19) 0.009(2)
C117 0.030(3) 0.037(3) 0.036(3) -0.007(2) -0.001(2) 0.004(2)
C118 0.043(3) 0.039(3) 0.032(3) 0.009(2) 0.007(2) 0.012(3)
B2 0.025(3) 0.031(3) 0.021(3) 0.001(2) -0.001(2) 0.013(2)
C121 0.032(3) 0.026(3) 0.022(2) 0.0007(19) 0.0029(19) 0.017(2)
C122 0.027(3) 0.030(3) 0.030(3) 0.005(2) 0.004(2) 0.014(2)
C123 0.027(3) 0.033(3) 0.028(2) -0.003(2) -0.003(2) 0.014(2)
C124 0.038(3) 0.028(3) 0.036(3) -0.006(2) 0.002(2) 0.013(2)
C125 0.031(3) 0.029(3) 0.034(3) 0.001(2) 0.006(2) 0.016(2)
C126 0.035(3) 0.038(3) 0.025(2) 0.001(2) 0.002(2) 0.020(2)
C131 0.028(3) 0.032(3) 0.026(2) 0.004(2) 0.002(2) 0.013(2)
C132 0.035(3) 0.048(3) 0.030(3) 0.000(2) 0.002(2) 0.019(3)
C133 0.033(3) 0.061(4) 0.039(3) -0.005(3) 0.006(2) 0.023(3)
C134 0.041(3) 0.060(4) 0.034(3) 0.003(3) 0.013(2) 0.023(3)
C135 0.042(3) 0.035(3) 0.030(3) 0.006(2) 0.013(2) 0.017(2)
C136 0.033(3) 0.033(3) 0.031(3) 0.003(2) 0.004(2) 0.016(2)
C141 0.022(2) 0.026(3) 0.028(2) 0.005(2) 0.0046(19) 0.014(2)
C142 0.019(2) 0.025(3) 0.028(2) 0.002(2) 0.0023(19) 0.0058(19)
C143 0.025(3) 0.027(3) 0.027(2) 0.008(2) 0.0053(19) 0.007(2)
C144 0.027(3) 0.031(3) 0.024(2) 0.004(2) 0.000(2) 0.010(2)
C145 0.018(2) 0.025(3) 0.028(2) 0.0035(19) 0.0023(18) 0.0073(19)
C146 0.026(3) 0.025(3) 0.027(2) 0.006(2) 0.0063(19) 0.011(2)
C151 0.025(2) 0.029(3) 0.021(2) 0.0024(19) 0.0016(18) 0.011(2)
C152 0.030(3) 0.026(3) 0.034(3) 0.008(2) 0.010(2) 0.011(2)
C153 0.027(3) 0.029(3) 0.039(3) 0.003(2) 0.009(2) 0.012(2)
C154 0.022(3) 0.028(3) 0.043(3) 0.001(2) 0.000(2) 0.013(2)
C155 0.028(3) 0.024(3) 0.029(3) 0.004(2) -0.004(2) 0.008(2)
C156 0.023(2) 0.030(3) 0.022(2) 0.0034(19) 0.0024(18) 0.008(2)
C127 0.056(4) 0.040(4) 0.048(4) -0.008(3) -0.019(3) 0.020(3)
C128 0.044(3) 0.035(3) 0.052(4) 0.007(3) 0.002(3) 0.018(3)
C137 0.044(4) 0.101(6) 0.050(4) -0.001(4) 0.007(3) 0.042(4)
C138 0.056(4) 0.053(4) 0.043(3) 0.013(3) 0.022(3) 0.027(3)
C147 0.035(3) 0.042(4) 0.044(3) 0.015(3) 0.000(3) -0.001(3)
C148 0.029(3) 0.026(3) 0.034(3) 0.005(2) 0.001(2) 0.006(2)
C157 0.055(4) 0.030(3) 0.102(6) 0.009(4) 0.043(4) 0.019(3)
C158 0.034(3) 0.026(3) 0.050(3) 0.008(2) -0.006(3) 0.009(2)
F1 0.178(5) 0.025(2) 0.050(2) 0.0004(17) -0.012(3) 0.001(2)
F2 0.122(4) 0.041(2) 0.074(3) 0.028(2) 0.039(3) 0.018(2)
F3 0.072(3) 0.061(3) 0.245(7) 0.085(4) 0.031(4) 0.041(2)
F4 0.062(3) 0.109(4) 0.412(11) 0.159(6) 0.119(5) 0.067(3)
F5 0.0341(19) 0.041(2) 0.090(3) -0.0088(19) 0.0176(18) -0.0021(15)
F6 0.072(3) 0.114(4) 0.092(3) -0.026(3) 0.050(3) -0.015(3)
F7 0.089(4) 0.273(9) 0.042(3) 0.021(4) -0.017(3) 0.060(5)
F8 0.090(3) 0.134(4) 0.095(3) -0.043(3) -0.052(3) 0.083(3)
F9 0.188(6) 0.047(3) 0.174(5) -0.012(3) -0.155(5) 0.014(3)
F10 0.055(2) 0.0225(16) 0.056(2) 0.0079(14) 0.0079(16) 0.0153(14)
F11 0.109(3) 0.052(2) 0.047(2) 0.0269(17) 0.044(2) 0.048(2)
F12 0.0445(19) 0.0397(18) 0.0439(17) 0.0135(14) 0.0045(14) 0.0236(15)
F13 0.058(2) 0.121(4) 0.0355(19) 0.029(2) 0.0111(17) 0.043(2)
F14 0.090(3) 0.096(3) 0.0356(18) 0.0159(19) 0.0277(18) 0.063(2)
F15 0.112(3) 0.059(3) 0.055(2) 0.033(2) 0.033(2) 0.039(2)
F16 0.032(2) 0.161(5) 0.111(4) 0.066(4) 0.027(2) 0.029(3)
F17 0.037(2) 0.079(3) 0.142(4) 0.040(3) -0.004(2) 0.029(2)
F18 0.048(2) 0.113(4) 0.086(3) -0.008(3) -0.020(2) 0.024(2)
F19 0.030(2) 0.072(3) 0.110(3) -0.037(2) 0.019(2) -0.0065(18)
F20 0.081(3) 0.030(2) 0.099(3) 0.010(2) -0.011(2) -0.0089(19)
F21 0.067(2) 0.062(3) 0.043(2) -0.0150(17) 0.0033(18) -0.0157(19)
F22 0.099(3) 0.040(2) 0.082(3) 0.028(2) 0.045(2) 0.031(2)
F23 0.084(3) 0.077(3) 0.040(2) 0.029(2) -0.0075(19) -0.008(2)
F24 0.053(2) 0.083(3) 0.064(2) 0.030(2) 0.0342(19) 0.023(2)
F25 0.054(9) 0.043(5) 0.060(9) -0.016(5) -0.031(7) -0.001(4)
F26 0.062(6) 0.111(8) 0.039(5) 0.021(5) -0.015(4) 0.025(5)
F27 0.069(6) 0.111(7) 0.072(6) -0.018(5) -0.014(4) 0.059(6)
F25' 0.065(8) 0.082(9) 0.043(6) -0.020(6) -0.006(5) 0.038(7)
F26' 0.078(6) 0.051(5) 0.083(6) 0.021(5) -0.042(5) 0.007(4)
F27' 0.018(4) 0.132(9) 0.079(6) 0.010(6) -0.005(4) 0.026(5)
F28 0.111(4) 0.106(4) 0.095(3) 0.051(3) 0.050(3) 0.092(3)
F29 0.126(4) 0.040(2) 0.149(4) 0.019(3) -0.048(3) 0.020(2)
F30 0.129(4) 0.079(3) 0.055(2) 0.034(2) 0.036(2) 0.070(3)
F31 0.062(3) 0.125(5) 0.035(2) 0.033(3) 0.015(2) 0.049(3)
F32 0.155(7) 0.103(5) 0.030(3) 0.011(3) 0.024(3) 0.097(5)
F33 0.100(5) 0.061(4) 0.079(4) 0.037(3) 0.016(4) 0.017(3)
F31' 0.093(10) 0.087(10) 0.060(9) 0.011(8) 0.007(8) 0.019(8)
F32' 0.086(19) 0.20(4) 0.040(13) 0.061(19) 0.040(13) 0.07(2)
F33' 0.087(10) 0.070(9) 0.063(9) 0.035(7) 0.017(7) 0.039(8)
F34 0.050(2) 0.067(3) 0.111(4) -0.010(3) -0.025(2) 0.021(2)
F35 0.051(5) 0.088(7) 0.085(7) -0.014(5) -0.002(5) 0.050(5)
F36 0.068(6) 0.207(12) 0.060(5) 0.002(7) 0.020(4) 0.092(8)
F35' 0.065(7) 0.077(7) 0.118(9) -0.038(6) -0.009(6) 0.049(5)
F36' 0.020(4) 0.111(8) 0.079(7) 0.020(6) 0.017(4) 0.021(5)
F37 0.076(5) 0.091(7) 0.095(7) 0.068(6) 0.044(5) 0.057(5)
F38 0.046(4) 0.066(4) 0.057(4) 0.023(3) -0.003(3) -0.035(3)
F39 0.128(6) 0.049(4) 0.051(3) 0.019(3) 0.065(4) 0.023(4)
F37' 0.063(8) 0.088(9) 0.046(7) 0.037(6) 0.005(5) -0.003(6)
F38' 0.105(12) 0.049(8) 0.081(9) 0.036(7) 0.027(9) 0.010(8)
F39' 0.083(8) 0.089(8) 0.109(9) 0.040(7) 0.058(7) 0.028(6)
F40 0.0422(19) 0.0245(18) 0.093(3) 0.0007(17) 0.0004(18) 0.0091(14)
F41 0.0301(18) 0.045(2) 0.097(3) -0.0066(19) 0.0241(18) -0.0019(15)
F42 0.064(2) 0.056(2) 0.044(2) 0.0145(17) -0.0245(17) -0.0222(18)
F43 0.034(5) 0.109(8) 0.129(9) 0.059(7) 0.042(5) 0.020(5)
F44 0.047(4) 0.073(4) 0.148(6) 0.039(5) 0.054(4) 0.034(3)
F43' 0.052(5) 0.130(8) 0.050(4) -0.001(5) 0.022(4) 0.045(5)
F44' 0.047(4) 0.073(4) 0.148(6) 0.039(5) 0.054(4) 0.034(3)
F45 0.047(2) 0.104(4) 0.099(3) -0.011(3) 0.029(2) -0.012(2)
F46 0.047(2) 0.044(2) 0.120(3) 0.041(2) 0.000(2) 0.0187(17)
F47 0.060(2) 0.0304(18) 0.053(2) -0.0023(15) 0.0046(17) -0.0011(15)
F48 0.065(2) 0.043(2) 0.052(2) 0.0212(17) 0.0165(18) 0.0092(17)

loop_
_atom_type_symbol
_atom_type_description
_atom_type_scat_dispersion_real
_atom_type_scat_dispersion_imag
_atom_type_scat_source
C C 0.0033 0.0016 'International Tables Vol C Tables 4.2.6.8 and 6.1.1.4'
H H 0.0000 0.0000 'International Tables Vol C Tables 4.2.6.8 and 6.1.1.4'
B B 0.0013 0.0007 'International Tables Vol C Tables 4.2.6.8 and 6.1.1.4'
F F 0.0171 0.0103 'International Tables Vol C Tables 4.2.6.8 and 6.1.1.4'
Si Si 0.0817 0.0704 'International Tables Vol C Tables 4.2.6.8 and 6.1.1.4'
Cl Cl 0.1484 0.1585 'International Tables Vol C Tables 4.2.6.8 and 6.1.1.4'
Sn Sn -0.6537 1.4246 'International Tables Vol C Tables 4.2.6.8 and 6.1.1.4'

loop_
_geom_angle_atom_site_label_1
_geom_angle_atom_site_label_2
_geom_angle_atom_site_label_3
_geom_angle
C4 Sn1 C5 115.50(18)
C4 Sn1 C1 116.52(17)
C5 Sn1 C1 125.06(17)
C4 Sn1 Cl1 104.06(12)
C5 Sn1 Cl1 99.78(13)
C1 Sn1 Cl1 83.82(11)
C6 Sn2 C7 118.38(18)
C6 Sn2 C1 109.23(18)
C7 Sn2 C1 126.58(18)
C6 Sn2 Cl1 104.03(12)
C7 Sn2 Cl1 105.17(13)
C1 Sn2 Cl1 84.36(11)
C15 Sn3 C14 116.53(19)
C15 Sn3 C11 122.16(19)
C14 Sn3 C11 116.53(19)
C15 Sn3 Cl2 106.09(14)
C14 Sn3 Cl2 103.74(12)
C11 Sn3 Cl2 81.94(14)
C16 Sn4 C17 111.0(3)
C16 Sn4 C11 121.3(2)
C17 Sn4 C11 124.3(3)
C16 Sn4 C17' 137.7(4)
C11 Sn4 C17' 98.7(4)
C16 Sn4 Cl2 96.44(14)
C17 Sn4 Cl2 111.4(2)
C11 Sn4 Cl2 81.44(13)
C17' Sn4 Cl2 102.9(4)
Sn2 Cl1 Sn1 85.82(3)
Sn3 Cl2 Sn4 83.71(4)
C3 C1 C2 108.5(4)
C3 C1 Sn1 117.8(3)
C2 C1 Sn1 104.8(3)
C3 C1 Sn2 114.7(3)
C2 C1 Sn2 107.2(3)
Sn1 C1 Sn2 102.95(17)
C1 C2 H2A 109.5
C1 C2 H2B 109.5
H2A C2 H2B 109.5
C1 C2 H2C 109.5
H2A C2 H2C 109.5
H2B C2 H2C 109.5
C1 C3 H3A 109.5
C1 C3 H3B 109.5
H3A C3 H3B 109.5
C1 C3 H3C 109.5
H3A C3 H3C 109.5
H3B C3 H3C 109.5
Si1 C4 Si2 115.9(2)
Si1 C4 Sn1 120.7(2)
Si2 C4 Sn1 113.1(2)
Si1 C4 H4 100.7
Si2 C4 H4 100.7
Sn1 C4 H4 100.7
Si3 C5 Si4 113.0(2)
Si3 C5 Sn1 115.2(2)
Si4 C5 Sn1 117.4(2)
Si3 C5 H5A 102.9
Si4 C5 H5A 102.9
Sn1 C5 H5A 102.9
Si5 C6 Si6 113.9(2)
Si5 C6 Sn2 122.9(2)
Si6 C6 Sn2 111.2(2)
Si5 C6 H6 101.6
Si6 C6 H6 101.6
Sn2 C6 H6 101.6
Si8 C7 Si7 115.1(3)
Si8 C7 Sn2 113.1(2)
Si7 C7 Sn2 117.3(2)
Si8 C7 H7A 102.9
Si7 C7 H7A 102.9
Sn2 C7 H7A 102.9
C13 C11 C12 111.3(5)
C13 C11 Sn4 106.0(4)
C12 C11 Sn4 115.0(3)
C13 C11 Sn3 106.3(4)
C12 C11 Sn3 115.6(4)
Sn4 C11 Sn3 101.52(19)
C11 C12 H12A 109.5
C11 C12 H12B 109.5
H12A C12 H12B 109.5
C11 C12 H12C 109.5
H12A C12 H12C 109.5
H12B C12 H12C 109.5
C11 C13 H13A 109.5
C11 C13 H13B 109.5
H13A C13 H13B 109.5
C11 C13 H13C 109.5
H13A C13 H13C 109.5
H13B C13 H13C 109.5
Si10 C14 Si9 112.9(2)
Si10 C14 Sn3 118.4(2)
Si9 C14 Sn3 110.9(2)
Si10 C14 H14A 104.3
Si9 C14 H14A 104.3
Sn3 C14 H14A 104.3
Si12 C15 Si11 114.7(3)
Si12 C15 Sn3 117.9(2)
Si11 C15 Sn3 115.0(2)
Si12 C15 H15 101.9
Si11 C15 H15 101.9
Sn3 C15 H15 101.9
Si14 C16 Si3' 118.7(4)
Si14 C16 Si13 112.0(3)
Si14 C16 Sn4 113.4(3)
Si3' C16 Sn4 110.4(3)
Si13 C16 Sn4 125.6(3)
Si14 C16 H16 100.0
Si13 C16 H16 100.0
Sn4 C16 H16 100.0
C22 Si1 C23 108.7(3)
C22 Si1 C21 109.0(3)
C23 Si1 C21 104.2(2)
C22 Si1 C4 114.4(2)
C23 Si1 C4 111.1(2)
C21 Si1 C4 108.9(2)
C25 Si2 C24 110.7(3)
C25 Si2 C26 108.4(3)
C24 Si2 C26 106.6(3)
C25 Si2 C4 113.2(2)
C24 Si2 C4 107.1(2)
C26 Si2 C4 110.6(2)
C28 Si3 C27 107.2(3)
C28 Si3 C29 106.3(3)
C27 Si3 C29 108.4(2)
C28 Si3 C5 111.6(2)
C27 Si3 C5 112.4(2)
C29 Si3 C5 110.7(2)
C32 Si4 C31 104.5(3)
C32 Si4 C30 111.3(3)
C31 Si4 C30 108.5(3)
C32 Si4 C5 108.9(3)
C31 Si4 C5 113.5(2)
C30 Si4 C5 110.1(2)
C33 Si5 C35 106.6(3)
C33 Si5 C34 104.7(3)
C35 Si5 C34 112.7(3)
C33 Si5 C6 115.9(2)
C35 Si5 C6 110.9(2)
C34 Si5 C6 106.0(2)
C37 Si6 C38 109.2(3)
C37 Si6 C36 104.6(3)
C38 Si6 C36 110.5(3)
C37 Si6 C6 110.4(2)
C38 Si6 C6 110.4(2)
C36 Si6 C6 111.6(3)
C41 Si7 C40 106.3(4)
C41 Si7 C39 108.5(3)
C40 Si7 C39 109.2(3)
C41 Si7 C7 110.0(3)
C40 Si7 C7 113.4(3)
C39 Si7 C7 109.3(3)
C42 Si8 C43 108.9(3)
C42 Si8 C44 104.4(3)
C43 Si8 C44 111.4(3)
C42 Si8 C7 112.8(3)
C43 Si8 C7 108.3(2)
C44 Si8 C7 110.9(3)
C51 Si9 C52 108.7(3)
C51 Si9 C53 106.1(3)
C52 Si9 C53 106.7(3)
C51 Si9 C14 109.7(2)
C52 Si9 C14 113.1(2)
C53 Si9 C14 112.2(3)
C56 Si10 C54 109.1(3)
C56 Si10 C55 103.2(3)
C54 Si10 C55 111.3(3)
C56 Si10 C14 114.7(2)
C54 Si10 C14 108.9(2)
C55 Si10 C14 109.4(3)
C58 Si11 C59 109.3(3)
C58 Si11 C57 107.7(3)
C59 Si11 C57 107.0(3)
C58 Si11 C15 114.1(3)
C59 Si11 C15 106.3(3)
C57 Si11 C15 112.1(2)
C60 Si12 C61 109.7(3)
C60 Si12 C62 108.6(3)
C61 Si12 C62 105.8(3)
C60 Si12 C15 113.1(3)
C61 Si12 C15 108.9(3)
C62 Si12 C15 110.5(3)
C63 Si13 C64 106.3(7)
C63 Si13 C65 108.6(5)
C64 Si13 C65 107.4(6)
C63 Si13 C16 111.0(5)
C64 Si13 C16 109.3(5)
C65 Si13 C16 113.9(4)
Si13 C63 H63A 109.5
Si13 C63 H63B 109.5
H63A C63 H63B 109.5
Si13 C63 H63C 109.5
H63A C63 H63C 109.5
H63B C63 H63C 109.5
Si13 C64 H64A 109.5
Si13 C64 H64B 109.5
H64A C64 H64B 109.5
Si13 C64 H64C 109.5
H64A C64 H64C 109.5
H64B C64 H64C 109.5
C63' Si3' C65 101.8(8)
C63' Si3' C64' 106.3(11)
C65 Si3' C64' 111.4(8)
C63' Si3' C16 121.5(7)
C65 Si3' C16 113.8(5)
C64' Si3' C16 102.0(7)
Si3' C63' H63D 109.5
Si3' C63' H63E 109.5
H63D C63' H63E 109.5
Si3' C63' H63F 109.5
H63D C63' H63F 109.5
H63E C63' H63F 109.5
Si3' C64' H64D 109.5
Si3' C64' H64E 109.5
H64D C64' H64E 109.5
Si3' C64' H64F 109.5
H64D C64' H64F 109.5
H64E C64' H64F 109.5
Si13 C65 H65A 109.5
Si13 C65 H65B 109.5
H65A C65 H65B 109.5
Si13 C65 H65C 109.5
H65A C65 H65C 109.5
H65B C65 H65C 109.5
Si3' C65 H65D 109.5
Si3' C65 H65E 109.5
H65D C65 H65E 109.5
Si3' C65 H65F 109.5
H65D C65 H65F 109.5
H65E C65 H65F 109.5
C67 Si14 C68 106.7(3)
C67 Si14 C66 109.5(3)
C68 Si14 C66 106.5(3)
C67 Si14 C16 112.7(3)
C68 Si14 C16 112.3(2)
C66 Si14 C16 108.9(3)
Si15 C17 Si16 118.9(4)
Si15 C17 Sn4 107.1(4)
Si16 C17 Sn4 121.6(4)
Si15 C17 H17A 101.8
Si16 C17 H17A 101.8
Sn4 C17 H17A 101.8
C69 Si15 C71 107.8(7)
C69 Si15 C70 106.1(8)
C71 Si15 C70 110.3(11)
C69 Si15 C17 107.7(5)
C71 Si15 C17 108.7(5)
C70 Si15 C17 115.9(11)
Si15 C69 H69A 109.5
Si15 C69 H69B 109.5
H69A C69 H69B 109.5
Si15 C69 H69C 109.5
H69A C69 H69C 109.5
H69B C69 H69C 109.5
Si15 C70 H70A 109.5
Si15 C70 H70B 109.5
H70A C70 H70B 109.5
Si15 C70 H70C 109.5
H70A C70 H70C 109.5
H70B C70 H70C 109.5
Si15 C71 H71A 109.5
Si15 C71 H71B 109.5
H71A C71 H71B 109.5
Si15 C71 H71C 109.5
H71A C71 H71C 109.5
H71B C71 H71C 109.5
Si16 C72 H72A 109.5
Si16 C72 H72B 109.5
H72A C72 H72B 109.5
Si16 C72 H72C 109.5
H72A C72 H72C 109.5
H72B C72 H72C 109.5
Si16 C17' Si5' 106.9(7)
Si16 C17' Sn4 124.5(7)
Si5' C17' Sn4 112.1(8)
Si16 C17' H17B 103.7
Si5' C17' H17B 103.7
Sn4 C17' H17B 103.7
C71' Si5' C70' 107(2)
C71' Si5' C17' 114.1(10)
C70' Si5' C17' 106(2)
C71' Si5' C69' 111.1(13)
C70' Si5' C69' 105.6(17)
C17' Si5' C69' 111.7(10)
Si5' C69' H69D 109.5
Si5' C69' H69E 109.5
H69D C69' H69E 109.5
Si5' C69' H69F 109.5
H69D C69' H69F 109.5
H69E C69' H69F 109.5
Si5' C70' H70D 109.5
Si5' C70' H70E 109.5
H70D C70' H70E 109.5
Si5' C70' H70F 109.5
H70D C70' H70F 109.5
H70E C70' H70F 109.5
Si5' C71' H71D 109.5
Si5' C71' H71E 109.5
H71D C71' H71E 109.5
Si5' C71' H71F 109.5
H71D C71' H71F 109.5
H71E C71' H71F 109.5
Si16 C72' H72D 109.5
Si16 C72' H72E 109.5
H72D C72' H72E 109.5
Si16 C72' H72F 109.5
H72D C72' H72F 109.5
H72E C72' H72F 109.5
C17' Si16 C73 128.7(6)
C73 Si16 C72 109.7(5)
C17' Si16 C74 108.6(5)
C73 Si16 C74 106.8(3)
C72 Si16 C74 114.1(5)
C17' Si16 C72' 107.8(10)
C73 Si16 C72' 109.4(9)
C74 Si16 C72' 87.8(9)
C73 Si16 C17 99.4(4)
C72 Si16 C17 109.8(5)
C74 Si16 C17 115.9(3)
Si16 C73 H73A 109.5
Si16 C73 H73B 109.5
H73A C73 H73B 109.5
Si16 C73 H73C 109.5
H73A C73 H73C 109.5
H73B C73 H73C 109.5
Si16 C74 H74A 109.5
Si16 C74 H74B 109.5
H74A C74 H74B 109.5
Si16 C74 H74C 109.5
H74A C74 H74C 109.5
H74B C74 H74C 109.5
Si1 C21 H21A 109.5
Si1 C21 H21B 109.5
H21A C21 H21B 109.5
Si1 C21 H21C 109.5
H21A C21 H21C 109.5
H21B C21 H21C 109.5
Si1 C22 H22A 109.5
Si1 C22 H22B 109.5
H22A C22 H22B 109.5
Si1 C22 H22C 109.5
H22A C22 H22C 109.5
H22B C22 H22C 109.5
Si1 C23 H23A 109.5
Si1 C23 H23B 109.5
H23A C23 H23B 109.5
Si1 C23 H23C 109.5
H23A C23 H23C 109.5
H23B C23 H23C 109.5
Si2 C24 H24A 109.5
Si2 C24 H24B 109.5
H24A C24 H24B 109.5
Si2 C24 H24C 109.5
H24A C24 H24C 109.5
H24B C24 H24C 109.5
Si2 C25 H25A 109.5
Si2 C25 H25B 109.5
H25A C25 H25B 109.5
Si2 C25 H25C 109.5
H25A C25 H25C 109.5
H25B C25 H25C 109.5
Si2 C26 H26A 109.5
Si2 C26 H26B 109.5
H26A C26 H26B 109.5
Si2 C26 H26C 109.5
H26A C26 H26C 109.5
H26B C26 H26C 109.5
Si3 C27 H27A 109.5
Si3 C27 H27B 109.5
H27A C27 H27B 109.5
Si3 C27 H27C 109.5
H27A C27 H27C 109.5
H27B C27 H27C 109.5
Si3 C28 H28A 109.5
Si3 C28 H28B 109.5
H28A C28 H28B 109.5
Si3 C28 H28C 109.5
H28A C28 H28C 109.5
H28B C28 H28C 109.5
Si3 C29 H29A 109.5
Si3 C29 H29B 109.5
H29A C29 H29B 109.5
Si3 C29 H29C 109.5
H29A C29 H29C 109.5
H29B C29 H29C 109.5
Si4 C30 H30A 109.5
Si4 C30 H30B 109.5
H30A C30 H30B 109.5
Si4 C30 H30C 109.5
H30A C30 H30C 109.5
H30B C30 H30C 109.5
Si4 C31 H31A 109.5
Si4 C31 H31B 109.5
H31A C31 H31B 109.5
Si4 C31 H31C 109.5
H31A C31 H31C 109.5
H31B C31 H31C 109.5
Si4 C32 H32A 109.5
Si4 C32 H32B 109.5
H32A C32 H32B 109.5
Si4 C32 H32C 109.5
H32A C32 H32C 109.5
H32B C32 H32C 109.5
Si5 C33 H33A 109.5
Si5 C33 H33B 109.5
H33A C33 H33B 109.5
Si5 C33 H33C 109.5
H33A C33 H33C 109.5
H33B C33 H33C 109.5
Si5 C34 H34A 109.5
Si5 C34 H34B 109.5
H34A C34 H34B 109.5
Si5 C34 H34C 109.5
H34A C34 H34C 109.5
H34B C34 H34C 109.5
Si5 C35 H35A 109.5
Si5 C35 H35B 109.5
H35A C35 H35B 109.5
Si5 C35 H35C 109.5
H35A C35 H35C 109.5
H35B C35 H35C 109.5
Si6 C36 H36A 109.5
Si6 C36 H36B 109.5
H36A C36 H36B 109.5
Si6 C36 H36C 109.5
H36A C36 H36C 109.5
H36B C36 H36C 109.5
Si6 C37 H37A 109.5
Si6 C37 H37B 109.5
H37A C37 H37B 109.5
Si6 C37 H37C 109.5
H37A C37 H37C 109.5
H37B C37 H37C 109.5
Si6 C38 H38A 109.5
Si6 C38 H38B 109.5
H38A C38 H38B 109.5
Si6 C38 H38C 109.5
H38A C38 H38C 109.5
H38B C38 H38C 109.5
Si7 C39 H39A 109.5
Si7 C39 H39B 109.5
H39A C39 H39B 109.5
Si7 C39 H39C 109.5
H39A C39 H39C 109.5
H39B C39 H39C 109.5
Si7 C40 H40A 109.5
Si7 C40 H40B 109.5
H40A C40 H40B 109.5
Si7 C40 H40C 109.5
H40A C40 H40C 109.5
H40B C40 H40C 109.5
Si7 C41 H41A 109.5
Si7 C41 H41B 109.5
H41A C41 H41B 109.5
Si7 C41 H41C 109.5
H41A C41 H41C 109.5
H41B C41 H41C 109.5
Si8 C42 H42A 109.5
Si8 C42 H42B 109.5
H42A C42 H42B 109.5
Si8 C42 H42C 109.5
H42A C42 H42C 109.5
H42B C42 H42C 109.5
Si8 C43 H43A 109.5
Si8 C43 H43B 109.5
H43A C43 H43B 109.5
Si8 C43 H43C 109.5
H43A C43 H43C 109.5
H43B C43 H43C 109.5
Si8 C44 H44A 109.5
Si8 C44 H44B 109.5
H44A C44 H44B 109.5
Si8 C44 H44C 109.5
H44A C44 H44C 109.5
H44B C44 H44C 109.5
Si9 C51 H51A 109.5
Si9 C51 H51B 109.5
H51A C51 H51B 109.5
Si9 C51 H51C 109.5
H51A C51 H51C 109.5
H51B C51 H51C 109.5
Si9 C52 H52A 109.5
Si9 C52 H52B 109.5
H52A C52 H52B 109.5
Si9 C52 H52C 109.5
H52A C52 H52C 109.5
H52B C52 H52C 109.5
Si9 C53 H53A 109.5
Si9 C53 H53B 109.5
H53A C53 H53B 109.5
Si9 C53 H53C 109.5
H53A C53 H53C 109.5
H53B C53 H53C 109.5
Si10 C54 H54A 109.5
Si10 C54 H54B 109.5
H54A C54 H54B 109.5
Si10 C54 H54C 109.5
H54A C54 H54C 109.5
H54B C54 H54C 109.5
Si10 C55 H55A 109.5
Si10 C55 H55B 109.5
H55A C55 H55B 109.5
Si10 C55 H55C 109.5
H55A C55 H55C 109.5
H55B C55 H55C 109.5
Si10 C56 H56A 109.5
Si10 C56 H56B 109.5
H56A C56 H56B 109.5
Si10 C56 H56C 109.5
H56A C56 H56C 109.5
H56B C56 H56C 109.5
Si11 C57 H57A 109.5
Si11 C57 H57B 109.5
H57A C57 H57B 109.5
Si11 C57 H57C 109.5
H57A C57 H57C 109.5
H57B C57 H57C 109.5
Si11 C58 H58A 109.5
Si11 C58 H58B 109.5
H58A C58 H58B 109.5
Si11 C58 H58C 109.5
H58A C58 H58C 109.5
H58B C58 H58C 109.5
Si11 C59 H59A 109.5
Si11 C59 H59B 109.5
H59A C59 H59B 109.5
Si11 C59 H59C 109.5
H59A C59 H59C 109.5
H59B C59 H59C 109.5
Si12 C60 H60A 109.5
Si12 C60 H60B 109.5
H60A C60 H60B 109.5
Si12 C60 H60C 109.5
H60A C60 H60C 109.5
H60B C60 H60C 109.5
Si12 C61 H61A 109.5
Si12 C61 H61B 109.5
H61A C61 H61B 109.5
Si12 C61 H61C 109.5
H61A C61 H61C 109.5
H61B C61 H61C 109.5
Si12 C62 H62A 109.5
Si12 C62 H62B 109.5
H62A C62 H62B 109.5
Si12 C62 H62C 109.5
H62A C62 H62C 109.5
H62B C62 H62C 109.5
Si14 C66 H66A 109.5
Si14 C66 H66B 109.5
H66A C66 H66B 109.5
Si14 C66 H66C 109.5
H66A C66 H66C 109.5
H66B C66 H66C 109.5
Si14 C67 H67A 109.5
Si14 C67 H67B 109.5
H67A C67 H67B 109.5
Si14 C67 H67C 109.5
H67A C67 H67C 109.5
H67B C67 H67C 109.5
Si14 C68 H68A 109.5
Si14 C68 H68B 109.5
H68A C68 H68B 109.5
Si14 C68 H68C 109.5
H68A C68 H68C 109.5
H68B C68 H68C 109.5
C81 B1 C91 109.7(4)
C81 B1 C101 113.3(4)
C91 B1 C101 105.8(4)
C81 B1 C111 103.9(4)
C91 B1 C111 114.8(4)
C101 B1 C111 109.7(4)
C82 C81 C86 115.3(4)
C82 C81 B1 125.5(4)
C86 C81 B1 119.0(4)
C83 C82 C81 122.5(4)
C83 C82 H82A 118.7
C81 C82 H82A 118.7
C82 C83 C84 120.4(4)
C82 C83 C87 119.8(5)
C84 C83 C87 119.8(5)
C85 C84 C83 118.9(4)
C85 C84 H84A 120.5
C83 C84 H84A 120.5
C84 C85 C86 120.1(5)
C84 C85 C88 120.9(4)
C86 C85 C88 119.0(4)
C85 C86 C81 122.7(4)
C85 C86 H86A 118.6
C81 C86 H86A 118.6
F1 C87 F3 108.8(6)
F1 C87 F2 103.1(5)
F3 C87 F2 104.1(5)
F1 C87 C83 113.2(4)
F3 C87 C83 113.5(5)
F2 C87 C83 113.3(5)
F4 C88 F5 110.2(6)
F4 C88 F6 104.8(6)
F5 C88 F6 100.8(5)
F4 C88 C85 114.7(5)
F5 C88 C85 114.3(5)
F6 C88 C85 110.7(5)
C96 C91 C92 115.6(4)
C96 C91 B1 123.7(4)
C92 C91 B1 120.5(4)
C93 C92 C91 122.9(4)
C93 C92 H92A 118.6
C91 C92 H92A 118.6
C92 C93 C94 120.5(4)
C92 C93 C97 120.9(4)
C94 C93 C97 118.6(4)
C95 C94 C93 118.4(4)
C95 C94 H94A 120.8
C93 C94 H94A 120.8
C94 C95 C96 120.3(4)
C94 C95 C98 121.5(4)
C96 C95 C98 118.2(4)
C91 C96 C95 122.2(4)
C91 C96 H96A 118.9
C95 C96 H96A 118.9
F9 C97 F8 111.0(6)
F9 C97 F7 104.0(6)
F8 C97 F7 97.5(5)
F9 C97 C93 116.5(5)
F8 C97 C93 114.1(5)
F7 C97 C93 111.6(5)
F12 C98 F11 105.8(4)
F12 C98 F10 105.2(4)
F11 C98 F10 106.7(4)
F12 C98 C95 113.5(4)
F11 C98 C95 111.9(4)
F10 C98 C95 113.0(4)
C106 C101 C102 114.9(4)
C106 C101 B1 122.8(4)
C102 C101 B1 122.2(4)
C103 C102 C101 122.0(4)
C103 C102 H10A 119.0
C101 C102 H10A 119.0
C104 C103 C102 121.3(4)
C104 C103 C107 117.8(5)
C102 C103 C107 120.9(4)
C103 C104 C105 118.3(5)
C103 C104 H10B 120.8
C105 C104 H10B 120.8
C104 C105 C106 119.9(4)
C104 C105 C108 121.2(5)
C106 C105 C108 118.9(5)
C105 C106 C101 123.6(4)
C105 C106 H10C 118.2
C101 C106 H10C 118.2
F13 C107 F15 106.2(4)
F13 C107 F14 105.9(5)
F15 C107 F14 105.0(5)
F13 C107 C103 114.0(5)
F15 C107 C103 112.5(5)
F14 C107 C103 112.5(4)
F17 C108 F16 110.5(5)
F17 C108 F18 103.8(5)
F16 C108 F18 101.9(6)
F17 C108 C105 113.8(6)
F16 C108 C105 113.8(5)
F18 C108 C105 112.0(5)
C116 C111 C112 115.7(4)
C116 C111 B1 124.8(4)
C112 C111 B1 119.4(4)
C113 C112 C111 122.9(4)
C113 C112 H11A 118.5
C111 C112 H11A 118.5
C112 C113 C114 121.3(4)
C112 C113 C117 119.5(4)
C114 C113 C117 118.9(4)
C115 C114 C113 117.4(4)
C115 C114 H11B 121.3
C113 C114 H11B 121.3
C114 C115 C116 120.7(4)
C114 C115 C118 120.2(4)
C116 C115 C118 119.0(4)
C111 C116 C115 121.8(4)
C111 C116 H11C 119.1
C115 C116 H11C 119.1
F19 C117 F21 106.8(4)
F19 C117 F20 105.8(5)
F21 C117 F20 105.7(5)
F19 C117 C113 112.5(5)
F21 C117 C113 113.4(5)
F20 C117 C113 112.1(4)
F23 C118 F22 106.6(5)
F23 C118 F24 105.2(5)
F22 C118 F24 104.8(5)
F23 C118 C115 113.9(5)
F22 C118 C115 113.3(5)
F24 C118 C115 112.2(4)
C141 B2 C131 111.8(4)
C141 B2 C151 104.2(4)
C131 B2 C151 112.1(4)
C141 B2 C121 113.2(4)
C131 B2 C121 105.3(4)
C151 B2 C121 110.3(4)
C122 C121 C126 115.8(4)
C122 C121 B2 121.2(4)
C126 C121 B2 122.9(4)
C123 C122 C121 122.3(4)
C123 C122 H12D 118.8
C121 C122 H12D 118.8
C124 C123 C122 121.1(4)
C124 C123 C127 119.1(4)
C122 C123 C127 119.8(4)
C123 C124 C125 117.8(5)
C123 C124 H12E 121.1
C125 C124 H12E 121.1
C124 C125 C126 121.1(4)
C124 C125 C128 120.0(5)
C126 C125 C128 118.9(4)
C125 C126 C121 121.8(4)
C125 C126 H12F 119.1
C121 C126 H12F 119.1
C132 C131 C136 115.5(5)
C132 C131 B2 123.1(4)
C136 C131 B2 121.2(4)
C131 C132 C133 121.7(5)
C131 C132 H13D 119.1
C133 C132 H13D 119.1
C134 C133 C132 121.4(5)
C134 C133 C137 119.3(5)
C132 C133 C137 119.3(5)
C133 C134 C135 118.4(5)
C133 C134 H13E 120.8
C135 C134 H13E 120.8
C134 C135 C136 120.1(5)
C134 C135 C138 119.4(5)
C136 C135 C138 120.5(5)
C135 C136 C131 122.8(5)
C135 C136 H13F 118.6
C131 C136 H13F 118.6
C146 C141 C142 115.1(4)
C146 C141 B2 120.1(4)
C142 C141 B2 124.6(4)
C143 C142 C141 122.2(4)
C143 C142 H14B 118.9
C141 C142 H14B 118.9
C144 C143 C142 120.8(4)
C144 C143 C147 118.9(4)
C142 C143 C147 120.2(4)
C143 C144 C145 118.4(4)
C143 C144 H14C 120.8
C145 C144 H14C 120.8
C144 C145 C146 120.4(4)
C144 C145 C148 120.3(4)
C146 C145 C148 119.3(4)
C145 C146 C141 123.0(4)
C145 C146 H14D 118.5
C141 C146 H14D 118.5
C156 C151 C152 115.2(4)
C156 C151 B2 125.0(4)
C152 C151 B2 119.7(4)
C153 C152 C151 122.4(5)
C153 C152 H15A 118.8
C151 C152 H15A 118.8
C154 C153 C152 121.2(5)
C154 C153 C157 119.1(4)
C152 C153 C157 119.7(5)
C153 C154 C155 118.2(4)
C153 C154 H15B 120.9
C155 C154 H15B 120.9
C154 C155 C156 119.5(4)
C154 C155 C158 120.5(4)
C156 C155 C158 120.0(5)
C151 C156 C155 123.4(4)
C151 C156 H15C 118.3
C155 C156 H15C 118.3
F26' C127 F25' 113.6(12)
F27 C127 F25 117.3(12)
F27 C127 F26 99.2(8)
F25 C127 F26 100.5(10)
F26' C127 F27' 99.3(9)
F25' C127 F27' 100.0(10)
F27 C127 C123 115.1(6)
F26' C127 C123 117.1(6)
F25' C127 C123 115.5(11)
F25 C127 C123 113.4(10)
F26 C127 C123 108.8(5)
F27' C127 C123 108.2(5)
F28 C128 F29 105.8(6)
F28 C128 F30 103.6(5)
F29 C128 F30 107.2(5)
F28 C128 C125 113.5(5)
F29 C128 C125 113.4(5)
F30 C128 C125 112.6(5)
F35' C137 F34 112.5(8)
F34 C137 F36 126.9(7)
F35' C137 F36' 111.6(9)
F34 C137 F36' 84.4(6)
F34 C137 F35 91.4(6)
F36 C137 F35 96.0(8)
F35' C137 C133 117.9(8)
F34 C137 C133 114.4(5)
F36 C137 C133 112.6(6)
F36' C137 C133 111.2(6)
F35 C137 C133 108.5(6)
F31' C138 F33' 115.4(18)
F31' C138 F32' 113(2)
F33' C138 F32' 106(2)
F32 C138 F31 105.7(6)
F32 C138 F33 104.0(6)
F31 C138 F33 104.0(6)
F31' C138 C135 107.8(11)
F33' C138 C135 106.4(10)
F32' C138 C135 108.5(10)
F32 C138 C135 113.1(5)
F31 C138 C135 115.4(5)
F33 C138 C135 113.5(5)
F39' C147 F37' 113.1(11)
F38 C147 F37 110.9(8)
F38 C147 F39 104.0(7)
F37 C147 F39 103.7(6)
F39' C147 F38' 98.5(10)
F37' C147 F38' 95.0(10)
F39' C147 C143 116.8(8)
F37' C147 C143 118.9(8)
F38 C147 C143 114.0(5)
F37 C147 C143 112.6(6)
F39 C147 C143 110.8(5)
F38' C147 C143 109.8(7)
F42 C148 F40 106.5(4)
F42 C148 F41 106.4(4)
F40 C148 F41 104.5(4)
F42 C148 C145 113.2(4)
F40 C148 C145 113.0(4)
F41 C148 C145 112.5(4)
F43' C157 F45 115.1(8)
F45 C157 F44 129.9(7)
F43' C157 F44' 106.1(7)
F45 C157 F44' 88.9(6)
F45 C157 F43 84.6(6)
F44 C157 F43 90.2(8)
F43' C157 C153 116.3(7)
F45 C157 C153 115.2(5)
F44 C157 C153 113.9(6)
F44' C157 C153 111.4(5)
F43 C157 C153 107.7(5)
F47 C158 F48 105.7(4)
F47 C158 F46 106.9(5)
F48 C158 F46 106.4(4)
F47 C158 C155 112.4(4)
F48 C158 C155 113.3(5)
F46 C158 C155 111.8(4)

loop_
_geom_bond_atom_site_label_1
_geom_bond_atom_site_label_2
_geom_bond_distance
Sn1 C4 2.153(4)
Sn1 C5 2.155(5)
Sn1 C1 2.214(4)
Sn1 Cl1 2.5694(11)
Sn2 C6 2.155(5)
Sn2 C7 2.165(5)
Sn2 C1 2.228(4)
Sn2 Cl1 2.5350(11)
Sn3 C15 2.154(5)
Sn3 C14 2.176(5)
Sn3 C11 2.208(5)
Sn3 Cl2 2.5465(12)
Sn4 C16 2.149(6)
Sn4 C17 2.154(8)
Sn4 C11 2.202(5)
Sn4 C17' 2.212(16)
Sn4 Cl2 2.5725(13)
C1 C3 1.527(6)
C1 C2 1.537(7)
C2 H2A 0.9600
C2 H2B 0.9600
C2 H2C 0.9600
C3 H3A 0.9600
C3 H3B 0.9600
C3 H3C 0.9600
C4 Si1 1.899(5)
C4 Si2 1.902(5)
C4 H4 0.9800
C5 Si3 1.913(5)
C5 Si4 1.911(5)
C5 H5A 0.9800
C6 Si5 1.897(5)
C6 Si6 1.912(5)
C6 H6 0.9800
C7 Si8 1.899(5)
C7 Si7 1.910(5)
C7 H7A 0.9800
C11 C13 1.547(8)
C11 C12 1.533(7)
C12 H12A 0.9600
C12 H12B 0.9600
C12 H12C 0.9600
C13 H13A 0.9600
C13 H13B 0.9600
C13 H13C 0.9600
C14 Si10 1.899(5)
C14 Si9 1.915(4)
C14 H14A 0.9800
C15 Si12 1.903(5)
C15 Si11 1.913(5)
C15 H15 0.9800
C16 Si14 1.916(5)
C16 Si3' 1.919(11)
C16 Si13 1.921(8)
C16 H16 0.9800
Si1 C22 1.864(6)
Si1 C23 1.870(5)
Si1 C21 1.869(5)
Si2 C25 1.867(6)
Si2 C24 1.870(5)
Si2 C26 1.877(6)
Si3 C28 1.864(5)
Si3 C27 1.869(5)
Si3 C29 1.876(5)
Si4 C32 1.854(7)
Si4 C31 1.875(6)
Si4 C30 1.883(6)
Si5 C33 1.849(6)
Si5 C35 1.868(6)
Si5 C34 1.889(6)
Si6 C37 1.856(5)
Si6 C38 1.874(6)
Si6 C36 1.883(6)
Si7 C41 1.853(7)
Si7 C40 1.866(6)
Si7 C39 1.861(6)
Si8 C42 1.866(6)
Si8 C43 1.883(6)
Si8 C44 1.882(6)
Si9 C51 1.852(6)
Si9 C52 1.872(6)
Si9 C53 1.876(6)
Si10 C56 1.862(6)
Si10 C54 1.865(5)
Si10 C55 1.892(6)
Si11 C58 1.840(7)
Si11 C59 1.862(6)
Si11 C57 1.882(6)
Si12 C60 1.834(7)
Si12 C61 1.874(6)
Si12 C62 1.899(7)
Si13 C63 1.851(10)
Si13 C64 1.857(10)
Si13 C65 1.866(8)
C63 H63A 0.9600
C63 H63B 0.9600
C63 H63C 0.9600
C64 H64A 0.9600
C64 H64B 0.9600
C64 H64C 0.9600
Si3' C63' 1.851(12)
Si3' C65 1.870(9)
Si3' C64' 1.872(12)
C63' H63D 0.9600
C63' H63E 0.9600
C63' H63F 0.9600
C64' H64D 0.9600
C64' H64E 0.9600
C64' H64F 0.9600
C65 H65A 0.9600
C65 H65B 0.9600
C65 H65C 0.9600
C65 H65D 0.9600
C65 H65E 0.9600
C65 H65F 0.9600
Si14 C67 1.862(6)
Si14 C68 1.870(6)
Si14 C66 1.876(7)
C17 Si15 1.939(8)
C17 Si16 1.941(8)
C17 H17A 0.9800
Si15 C69 1.859(11)
Si15 C71 1.858(9)
Si15 C70 1.865(11)
C69 H69A 0.9600
C69 H69B 0.9600
C69 H69C 0.9600
C70 H70A 0.9600
C70 H70B 0.9600
C70 H70C 0.9600
C71 H71A 0.9600
C71 H71B 0.9600
C71 H71C 0.9600
C72 Si16 1.864(11)
C72 H72A 0.9600
C72 H72B 0.9600
C72 H72C 0.9600
C17' Si16 1.824(15)
C17' Si5' 1.890(14)
C17' H17B 0.9800
Si5' C71' 1.849(14)
Si5' C70' 1.864(16)
Si5' C69' 1.887(15)
C69' H69D 0.9600
C69' H69E 0.9600
C69' H69F 0.9600
C70' H70D 0.9600
C70' H70E 0.9600
C70' H70F 0.9600
C71' H71D 0.9600
C71' H71E 0.9600
C71' H71F 0.9600
C72' Si16 1.93(3)
C72' H72D 0.9600
C72' H72E 0.9600
C72' H72F 0.9600
Si16 C73 1.836(6)
Si16 C74 1.883(8)
C73 H73A 0.9600
C73 H73B 0.9600
C73 H73C 0.9600
C74 H74A 0.9600
C74 H74B 0.9600
C74 H74C 0.9600
C21 H21A 0.9600
C21 H21B 0.9600
C21 H21C 0.9600
C22 H22A 0.9600
C22 H22B 0.9600
C22 H22C 0.9600
C23 H23A 0.9600
C23 H23B 0.9600
C23 H23C 0.9600
C24 H24A 0.9600
C24 H24B 0.9600
C24 H24C 0.9600
C25 H25A 0.9600
C25 H25B 0.9600
C25 H25C 0.9600
C26 H26A 0.9600
C26 H26B 0.9600
C26 H26C 0.9600
C27 H27A 0.9600
C27 H27B 0.9600
C27 H27C 0.9600
C28 H28A 0.9600
C28 H28B 0.9600
C28 H28C 0.9600
C29 H29A 0.9600
C29 H29B 0.9600
C29 H29C 0.9600
C30 H30A 0.9600
C30 H30B 0.9600
C30 H30C 0.9600
C31 H31A 0.9600
C31 H31B 0.9600
C31 H31C 0.9600
C32 H32A 0.9600
C32 H32B 0.9600
C32 H32C 0.9600
C33 H33A 0.9600
C33 H33B 0.9600
C33 H33C 0.9600
C34 H34A 0.9600
C34 H34B 0.9600
C34 H34C 0.9600
C35 H35A 0.9600
C35 H35B 0.9600
C35 H35C 0.9600
C36 H36A 0.9600
C36 H36B 0.9600
C36 H36C 0.9600
C37 H37A 0.9600
C37 H37B 0.9600
C37 H37C 0.9600
C38 H38A 0.9600
C38 H38B 0.9600
C38 H38C 0.9600
C39 H39A 0.9600
C39 H39B 0.9600
C39 H39C 0.9600
C40 H40A 0.9600
C40 H40B 0.9600
C40 H40C 0.9600
C41 H41A 0.9600
C41 H41B 0.9600
C41 H41C 0.9600
C42 H42A 0.9600
C42 H42B 0.9600
C42 H42C 0.9600
C43 H43A 0.9600
C43 H43B 0.9600
C43 H43C 0.9600
C44 H44A 0.9600
C44 H44B 0.9600
C44 H44C 0.9600
C51 H51A 0.9600
C51 H51B 0.9600
C51 H51C 0.9600
C52 H52A 0.9600
C52 H52B 0.9600
C52 H52C 0.9600
C53 H53A 0.9600
C53 H53B 0.9600
C53 H53C 0.9600
C54 H54A 0.9600
C54 H54B 0.9600
C54 H54C 0.9600
C55 H55A 0.9600
C55 H55B 0.9600
C55 H55C 0.9600
C56 H56A 0.9600
C56 H56B 0.9600
C56 H56C 0.9600
C57 H57A 0.9600
C57 H57B 0.9600
C57 H57C 0.9600
C58 H58A 0.9600
C58 H58B 0.9600
C58 H58C 0.9600
C59 H59A 0.9600
C59 H59B 0.9600
C59 H59C 0.9600
C60 H60A 0.9600
C60 H60B 0.9600
C60 H60C 0.9600
C61 H61A 0.9600
C61 H61B 0.9600
C61 H61C 0.9600
C62 H62A 0.9600
C62 H62B 0.9600
C62 H62C 0.9600
C66 H66A 0.9600
C66 H66B 0.9600
C66 H66C 0.9600
C67 H67A 0.9600
C67 H67B 0.9600
C67 H67C 0.9600
C68 H68A 0.9600
C68 H68B 0.9600
C68 H68C 0.9600
B1 C81 1.635(6)
B1 C91 1.647(7)
B1 C101 1.645(7)
B1 C111 1.658(6)
C81 C82 1.400(6)
C81 C86 1.412(6)
C82 C83 1.392(6)
C82 H82A 0.9300
C83 C84 1.391(7)
C83 C87 1.487(7)
C84 C85 1.382(7)
C84 H84A 0.9300
C85 C86 1.392(6)
C85 C88 1.496(7)
C86 H86A 0.9300
C87 F1 1.295(6)
C87 F3 1.303(6)
C87 F2 1.336(7)
C88 F4 1.254(6)
C88 F5 1.313(7)
C88 F6 1.366(7)
C91 C96 1.391(6)
C91 C92 1.405(6)
C92 C93 1.387(6)
C92 H92A 0.9300
C93 C94 1.387(6)
C93 C97 1.487(7)
C94 C95 1.389(6)
C94 H94A 0.9300
C95 C96 1.411(6)
C95 C98 1.477(6)
C96 H96A 0.9300
C97 F9 1.237(7)
C97 F8 1.298(7)
C97 F7 1.326(8)
C98 F12 1.340(6)
C98 F11 1.340(6)
C98 F10 1.356(6)
C101 C106 1.396(6)
C101 C102 1.406(6)
C102 C103 1.386(6)
C102 H10A 0.9300
C103 C104 1.383(7)
C103 C107 1.495(7)
C104 C105 1.382(7)
C104 H10B 0.9300
C105 C106 1.386(7)
C105 C108 1.492(7)
C106 H10C 0.9300
C107 F13 1.323(6)
C107 F15 1.337(7)
C107 F14 1.347(6)
C108 F17 1.303(7)
C108 F16 1.317(7)
C108 F18 1.354(8)
C111 C116 1.386(6)
C111 C112 1.398(6)
C112 C113 1.372(6)
C112 H11A 0.9300
C113 C114 1.387(7)
C113 C117 1.504(7)
C114 C115 1.388(7)
C114 H11B 0.9300
C115 C116 1.412(6)
C115 C118 1.494(7)
C116 H11C 0.9300
C117 F19 1.317(6)
C117 F21 1.319(6)
C117 F20 1.326(6)
C118 F23 1.322(6)
C118 F22 1.328(6)
C118 F24 1.347(6)
B2 C141 1.639(6)
B2 C131 1.636(7)
B2 C151 1.648(7)
B2 C121 1.653(7)
C121 C122 1.393(6)
C121 C126 1.406(6)
C122 C123 1.387(7)
C122 H12D 0.9300
C123 C124 1.385(7)
C123 C127 1.495(7)
C124 C125 1.385(7)
C124 H12E 0.9300
C125 C126 1.391(7)
C125 C128 1.501(7)
C126 H12F 0.9300
C131 C132 1.392(7)
C131 C136 1.400(6)
C132 C133 1.400(7)
C132 H13D 0.9300
C133 C134 1.366(7)
C133 C137 1.494(8)
C134 C135 1.384(7)
C134 H13E 0.9300
C135 C136 1.392(7)
C135 C138 1.501(7)
C136 H13F 0.9300
C141 C146 1.393(6)
C141 C142 1.400(6)
C142 C143 1.390(6)
C142 H14B 0.9300
C143 C144 1.376(6)
C143 C147 1.493(7)
C144 C145 1.376(6)
C144 H14C 0.9300
C145 C146 1.388(6)
C145 C148 1.497(6)
C146 H14D 0.9300
C151 C156 1.385(6)
C151 C152 1.396(6)
C152 C153 1.391(7)
C152 H15A 0.9300
C153 C154 1.371(7)
C153 C157 1.491(8)
C154 C155 1.394(7)
C154 H15B 0.9300
C155 C156 1.402(7)
C155 C158 1.496(7)
C156 H15C 0.9300
C127 F27 1.251(9)
C127 F26' 1.264(8)
C127 F25' 1.295(11)
C127 F25 1.317(11)
C127 F26 1.414(9)
C127 F27' 1.447(9)
C128 F28 1.301(7)
C128 F29 1.316(7)
C128 F30 1.322(7)
C137 F35' 1.274(11)
C137 F34 1.303(7)
C137 F36 1.324(8)
C137 F36' 1.432(9)
C137 F35 1.453(10)
C138 F31' 1.298(14)
C138 F33' 1.306(13)
C138 F32' 1.316(13)
C138 F32 1.323(7)
C138 F31 1.332(7)
C138 F33 1.336(7)
C147 F39' 1.270(11)
C147 F37' 1.288(11)
C147 F38 1.293(7)
C147 F37 1.305(8)
C147 F39 1.361(7)
C147 F38' 1.385(11)
C148 F42 1.322(6)
C148 F40 1.325(6)
C148 F41 1.328(6)
C157 F43' 1.260(9)
C157 F45 1.304(7)
C157 F44 1.348(9)
C157 F44' 1.400(9)
C157 F43 1.452(9)
C158 F47 1.333(6)
C158 F48 1.337(7)
C158 F46 1.339(6)

loop_
_geom_torsion_atom_site_label_1
_geom_torsion_atom_site_label_2
_geom_torsion_atom_site_label_3
_geom_torsion_atom_site_label_4
_geom_torsion
Si2 C4 Si1 C22 -79.2(3)
Sn1 C4 Si1 C22 63.7(3)
Si2 C4 Si1 C23 157.4(3)
Sn1 C4 Si1 C23 -59.8(3)
Si2 C4 Si1 C21 43.1(3)
Sn1 C4 Si1 C21 -174.0(3)
Si6 C6 Si5 C33 -166.0(3)
Sn2 C6 Si5 C33 -26.7(4)
Si6 C6 Si5 C35 -44.3(4)
Sn2 C6 Si5 C35 95.0(3)
Si6 C6 Si5 C34 78.3(3)
Sn2 C6 Si5 C34 -142.3(3)
Si7 C7 Si8 C42 -59.1(4)
Sn2 C7 Si8 C42 162.3(3)
Si7 C7 Si8 C43 61.6(3)
Sn2 C7 Si8 C43 -77.0(3)
Si7 C7 Si8 C44 -175.8(3)
Sn2 C7 Si8 C44 45.6(3)
Si9 C14 Si10 C56 -178.7(3)
Sn3 C14 Si10 C56 -46.6(4)
Si9 C14 Si10 C54 -56.0(3)
Sn3 C14 Si10 C54 76.1(3)
Si9 C14 Si10 C55 65.9(3)
Sn3 C14 Si10 C55 -162.0(3)
Si16 C17' Si5' C71' -40.8(14)
Sn4 C17' Si5' C71' 179.6(10)
Si16 C17' Si5' C70' -159.0(15)
Sn4 C17' Si5' C70' 61.3(16)
Si16 C17' Si5' C69' 86.2(13)
Sn4 C17' Si5' C69' -53.4(13)
Si5' C17' Si16 C73 -48.7(11)
Sn4 C17' Si16 C73 84.6(9)
Si5' C17' Si16 C74 179.9(6)
Sn4 C17' Si16 C74 -46.9(10)
Si5' C17' Si16 C72' 86.1(12)
Sn4 C17' Si16 C72' -140.7(12)
C91 B1 C81 C82 -143.7(4)
C101 B1 C81 C82 -25.8(6)
C111 B1 C81 C82 93.2(5)
C91 B1 C81 C86 42.0(5)
C101 B1 C81 C86 159.9(4)
C111 B1 C81 C86 -81.2(5)
C86 C81 C82 C83 -0.8(6)
B1 C81 C82 C83 -175.3(4)
C81 C82 C83 C84 -0.2(7)
C81 C82 C83 C87 178.1(4)
C82 C83 C84 C85 1.1(7)
C87 C83 C84 C85 -177.2(4)
C83 C84 C85 C86 -0.9(7)
C83 C84 C85 C88 179.7(5)
C84 C85 C86 C81 -0.2(7)
C88 C85 C86 C81 179.2(5)
C82 C81 C86 C85 1.0(6)
B1 C81 C86 C85 175.9(4)
C82 C83 C87 F1 -74.1(7)
C84 C83 C87 F1 104.2(6)
C82 C83 C87 F3 161.3(5)
C84 C83 C87 F3 -20.5(8)
C82 C83 C87 F2 42.9(7)
C84 C83 C87 F2 -138.9(5)
C84 C85 C88 F4 15.9(9)
C86 C85 C88 F4 -163.5(6)
C84 C85 C88 F5 144.6(5)
C86 C85 C88 F5 -34.8(7)
C84 C85 C88 F6 -102.4(6)
C86 C85 C88 F6 78.2(6)
C81 B1 C91 C96 -147.3(4)
C101 B1 C91 C96 90.2(5)
C111 B1 C91 C96 -30.8(6)
C81 B1 C91 C92 37.4(6)
C101 B1 C91 C92 -85.1(5)
C111 B1 C91 C92 153.9(4)
C96 C91 C92 C93 2.2(7)
B1 C91 C92 C93 177.9(4)
C91 C92 C93 C94 0.6(7)
C91 C92 C93 C97 -179.9(5)
C92 C93 C94 C95 -1.4(7)
C97 C93 C94 C95 179.1(5)
C93 C94 C95 C96 -0.6(7)
C93 C94 C95 C98 177.0(4)
C92 C91 C96 C95 -4.2(7)
B1 C91 C96 C95 -179.8(4)
C94 C95 C96 C91 3.6(7)
C98 C95 C96 C91 -174.1(4)
C92 C93 C97 F9 -175.0(7)
C94 C93 C97 F9 4.6(9)
C92 C93 C97 F8 -43.5(8)
C94 C93 C97 F8 136.0(6)
C92 C93 C97 F7 65.9(7)
C94 C93 C97 F7 -114.6(6)
C94 C95 C98 F12 126.4(5)
C96 C95 C98 F12 -56.0(6)
C94 C95 C98 F11 -114.0(5)
C96 C95 C98 F11 63.7(6)
C94 C95 C98 F10 6.6(7)
C96 C95 C98 F10 -175.8(4)
C81 B1 C101 C106 141.2(4)
C91 B1 C101 C106 -98.7(5)
C111 B1 C101 C106 25.6(6)
C81 B1 C101 C102 -43.1(6)
C91 B1 C101 C102 77.1(5)
C111 B1 C101 C102 -158.7(4)
C106 C101 C102 C103 -1.9(7)
B1 C101 C102 C103 -178.0(4)
C101 C102 C103 C104 -0.1(7)
C101 C102 C103 C107 -179.4(5)
C102 C103 C104 C105 0.2(8)
C107 C103 C104 C105 179.6(5)
C103 C104 C105 C106 1.7(8)
C103 C104 C105 C108 -175.9(5)
C104 C105 C106 C101 -4.0(8)
C108 C105 C106 C101 173.7(5)
C102 C101 C106 C105 4.0(7)
B1 C101 C106 C105 -180.0(5)
C104 C103 C107 F13 168.0(5)
C102 C103 C107 F13 -12.6(7)
C104 C103 C107 F15 -71.0(6)
C102 C103 C107 F15 108.4(6)
C104 C103 C107 F14 47.4(7)
C102 C103 C107 F14 -133.2(5)
C104 C105 C108 F17 -118.4(6)
C106 C105 C108 F17 63.9(8)
C104 C105 C108 F16 9.4(9)
C106 C105 C108 F16 -168.3(6)
C104 C105 C108 F18 124.3(6)
C106 C105 C108 F18 -53.4(8)
C81 B1 C111 C116 97.6(5)
C91 B1 C111 C116 -22.1(6)
C101 B1 C111 C116 -141.0(4)
C81 B1 C111 C112 -81.4(5)
C91 B1 C111 C112 158.8(4)
C101 B1 C111 C112 40.0(5)
C116 C111 C112 C113 2.2(7)
B1 C111 C112 C113 -178.7(4)
C111 C112 C113 C114 -0.2(7)
C111 C112 C113 C117 174.1(4)
C112 C113 C114 C115 -2.4(7)
C117 C113 C114 C115 -176.7(4)
C113 C114 C115 C116 2.8(7)
C113 C114 C115 C118 179.5(4)
C112 C111 C116 C115 -1.8(7)
B1 C111 C116 C115 179.2(4)
C114 C115 C116 C111 -0.7(7)
C118 C115 C116 C111 -177.5(4)
C112 C113 C117 F19 -75.1(6)
C114 C113 C117 F19 99.3(6)
C112 C113 C117 F21 163.6(5)
C114 C113 C117 F21 -22.0(7)
C112 C113 C117 F20 44.0(7)
C114 C113 C117 F20 -141.6(5)
C114 C115 C118 F23 -1.0(7)
C116 C115 C118 F23 175.8(5)
C114 C115 C118 F22 -123.2(5)
C116 C115 C118 F22 53.6(6)
C114 C115 C118 F24 118.4(5)
C116 C115 C118 F24 -64.8(6)
C141 B2 C121 C122 -149.9(4)
C131 B2 C121 C122 87.6(5)
C151 B2 C121 C122 -33.5(6)
C141 B2 C121 C126 33.7(6)
C131 B2 C121 C126 -88.9(5)
C151 B2 C121 C126 150.0(4)
C126 C121 C122 C123 -0.9(7)
B2 C121 C122 C123 -177.6(4)
C121 C122 C123 C124 -1.3(8)
C121 C122 C123 C127 179.7(5)
C122 C123 C124 C125 1.3(8)
C127 C123 C124 C125 -179.6(5)
C123 C124 C125 C126 0.8(8)
C123 C124 C125 C128 -178.4(5)
C124 C125 C126 C121 -3.1(8)
C128 C125 C126 C121 176.1(5)
C122 C121 C126 C125 3.0(7)
B2 C121 C126 C125 179.7(4)
C141 B2 C131 C132 -25.5(7)
C151 B2 C131 C132 -142.0(5)
C121 B2 C131 C132 97.9(5)
C141 B2 C131 C136 160.9(4)
C151 B2 C131 C136 44.3(6)
C121 B2 C131 C136 -75.7(5)
C136 C131 C132 C133 -2.8(8)
B2 C131 C132 C133 -176.8(5)
C131 C132 C133 C134 1.7(9)
C131 C132 C133 C137 -177.4(5)
C132 C133 C134 C135 0.3(9)
C137 C133 C134 C135 179.3(5)
C133 C134 C135 C136 -0.9(8)
C133 C134 C135 C138 179.3(5)
C134 C135 C136 C131 -0.5(8)
C138 C135 C136 C131 179.4(5)
C132 C131 C136 C135 2.3(7)
B2 C131 C136 C135 176.4(5)
C131 B2 C141 C146 -44.9(6)
C151 B2 C141 C146 76.4(5)
C121 B2 C141 C146 -163.7(4)
C131 B2 C141 C142 139.7(5)
C151 B2 C141 C142 -99.0(5)
C121 B2 C141 C142 20.9(6)
C146 C141 C142 C143 2.3(7)
B2 C141 C142 C143 177.9(4)
C141 C142 C143 C144 -0.9(7)
C141 C142 C143 C147 177.5(5)
C142 C143 C144 C145 -1.2(7)
C147 C143 C144 C145 -179.6(5)
C143 C144 C145 C146 1.7(7)
C143 C144 C145 C148 -178.6(4)
C144 C145 C146 C141 -0.2(7)
C148 C145 C146 C141 -179.8(4)
C142 C141 C146 C145 -1.8(7)
B2 C141 C146 C145 -177.6(4)
C141 B2 C151 C156 -96.2(5)
C131 B2 C151 C156 24.9(6)
C121 B2 C151 C156 142.0(4)
C141 B2 C151 C152 79.7(5)
C131 B2 C151 C152 -159.2(4)
C121 B2 C151 C152 -42.2(6)
C156 C151 C152 C153 -0.9(7)
B2 C151 C152 C153 -177.1(4)
C151 C152 C153 C154 -0.3(8)
C151 C152 C153 C157 -178.3(5)
C152 C153 C154 C155 1.5(7)
C157 C153 C154 C155 179.6(5)
C153 C154 C155 C156 -1.6(7)
C153 C154 C155 C158 177.6(5)
C152 C151 C156 C155 0.8(7)
B2 C151 C156 C155 176.8(4)
C154 C155 C156 C151 0.4(7)
C158 C155 C156 C151 -178.8(4)
C124 C123 C127 F27 -127.6(10)
C122 C123 C127 F27 51.5(11)
C124 C123 C127 F26' 174.2(10)
C122 C123 C127 F26' -6.8(12)
C124 C123 C127 F25' 36.2(12)
C122 C123 C127 F25' -144.8(10)
C124 C123 C127 F25 11.4(12)
C122 C123 C127 F25 -169.5(10)
C124 C123 C127 F26 122.3(7)
C122 C123 C127 F26 -58.7(8)
C124 C123 C127 F27' -74.8(8)
C122 C123 C127 F27' 104.3(7)
C124 C125 C128 F28 -114.6(6)
C126 C125 C128 F28 66.1(7)
C124 C125 C128 F29 6.2(8)
C126 C125 C128 F29 -173.1(5)
C124 C125 C128 F30 128.1(6)
C126 C125 C128 F30 -51.2(7)
C134 C133 C137 F35' 100.4(12)
C132 C133 C137 F35' -80.6(12)
C134 C133 C137 F34 -123.9(6)
C132 C133 C137 F34 55.2(8)
C134 C133 C137 F36 30.7(11)
C132 C133 C137 F36 -150.2(9)
C134 C133 C137 F36' -30.4(9)
C132 C133 C137 F36' 148.6(7)
C134 C133 C137 F35 135.7(7)
C132 C133 C137 F35 -45.3(8)
C134 C135 C138 F31' -115.0(17)
C136 C135 C138 F31' 65.1(17)
C134 C135 C138 F33' 120.5(14)
C136 C135 C138 F33' -59.3(14)
C134 C135 C138 F32' 7(2)
C136 C135 C138 F32' -173(2)
C134 C135 C138 F32 -55.1(9)
C136 C135 C138 F32 125.0(7)
C134 C135 C138 F31 -177.0(6)
C136 C135 C138 F31 3.1(8)
C134 C135 C138 F33 63.1(8)
C136 C135 C138 F33 -116.8(7)
C144 C143 C147 F39' -117.4(12)
C142 C143 C147 F39' 64.2(13)
C144 C143 C147 F37' 23.9(13)
C142 C143 C147 F37' -154.6(11)
C144 C143 C147 F38 -171.1(8)
C142 C143 C147 F38 10.5(10)
C144 C143 C147 F37 61.5(8)
C142 C143 C147 F37 -116.9(7)
C144 C143 C147 F39 -54.2(7)
C142 C143 C147 F39 127.4(6)
C144 C143 C147 F38' 131.6(9)
C142 C143 C147 F38' -46.9(10)
C144 C145 C148 F42 -4.7(7)
C146 C145 C148 F42 174.9(4)
C144 C145 C148 F40 116.5(5)
C146 C145 C148 F40 -63.9(6)
C144 C145 C148 F41 -125.4(5)
C146 C145 C148 F41 54.2(6)
C154 C153 C157 F43' 87.9(9)
C152 C153 C157 F43' -94.1(9)
C154 C153 C157 F45 -133.1(6)
C152 C153 C157 F45 45.0(8)
C154 C153 C157 F44 36.3(9)
C152 C153 C157 F44 -145.6(7)
C154 C153 C157 F44' -33.9(8)
C152 C153 C157 F44' 144.2(6)
C154 C153 C157 F43 134.7(7)
C152 C153 C157 F43 -47.3(8)
C154 C155 C158 F47 -92.8(6)
C156 C155 C158 F47 86.3(6)
C154 C155 C158 F48 147.5(5)
C156 C155 C158 F48 -33.3(6)
C154 C155 C158 F46 27.3(7)
C156 C155 C158 F46 -153.5(5)
